data_1571522
loop_
_publ_author_name
'Zhou, Huimin'
'Yang, Tao'
'Deng, Huijuan'
'Yun, Yapei'
'Jin, Shan'
'Xiong, Lin'
'Zhu, Manzhou'

_publ_section_title
;
 An insight, at the atomic level, into the structure and catalytic
 properties of the isomers of the Cu<sub>22</sub> cluster.
;
_journal_issue 21
_journal_name_full Nanoscale
_journal_page_first 10318
_journal_page_last 10324
_journal_paper_doi 10.1039/d4nr00973h
_journal_volume 16
_journal_year 2024
_chemical_absolute_configuration ad
_chemical_formula_moiety 'C204 H146 Cu22 F24 P8 Se16'
_chemical_formula_sum 'C204 H146 Cu22.06 F24 P8 Se16'
_chemical_formula_weight 5966.01
_space_group_crystal_system orthorhombic
_space_group_IT_number 19
_space_group_name_Hall 'P 2ac 2ab'
_space_group_name_H-M_alt 'P 21 21 21'
_atom_sites_solution_hydrogens geom
_audit_creation_date 2023-08-20
_audit_creation_method
;
Olex2 1.2
(compiled 2018.05.29 svn.r3508 for OlexSys, GUI svn.r5506)
;
_audit_update_record
;
2023-08-20 deposited with the CCDC.	2024-04-29 downloaded from the CCDC.
;
_cell_angle_alpha 90
_cell_angle_beta 90
_cell_angle_gamma 90
_cell_formula_units_Z 4
_cell_length_a 20.2077(6)
_cell_length_b 29.3716(9)
_cell_length_c 36.4328(12)
_cell_measurement_reflns_used 60713
_cell_measurement_temperature 120
_cell_measurement_theta_max 69.56
_cell_measurement_theta_min 5.84
_cell_volume 21624.1(12)
_computing_molecular_graphics 'Olex2 (Dolomanov et al., 2009)'
_computing_publication_material 'Olex2 (Dolomanov et al., 2009)'
_computing_structure_refinement 'ShelXL (Sheldrick, 2015)'
_computing_structure_solution 'SHELXT 2014/5 (Sheldrick, 2014)'
_diffrn_ambient_temperature 120
_diffrn_measured_fraction_theta_full 0.960
_diffrn_measured_fraction_theta_max 0.945
_diffrn_measurement_device_type stoe
_diffrn_radiation_type CuK\a
_diffrn_radiation_wavelength 1.54186
_diffrn_reflns_av_R_equivalents 0.0437
_diffrn_reflns_av_unetI/netI 0.0595
_diffrn_reflns_Laue_measured_fraction_full 0.960
_diffrn_reflns_Laue_measured_fraction_max 0.945
_diffrn_reflns_limit_h_max 24
_diffrn_reflns_limit_h_min -10
_diffrn_reflns_limit_k_max 35
_diffrn_reflns_limit_k_min -33
_diffrn_reflns_limit_l_max 44
_diffrn_reflns_limit_l_min -35
_diffrn_reflns_number 94001
_diffrn_reflns_point_group_measured_fraction_full 0.929
_diffrn_reflns_point_group_measured_fraction_max 0.911
_diffrn_reflns_theta_full 67.686
_diffrn_reflns_theta_max 69.559
_diffrn_reflns_theta_min 5.844
_exptl_absorpt_coefficient_mu 6.476
_exptl_crystal_density_diffrn 1.833
_exptl_crystal_description block
_exptl_crystal_F_000 11559
_refine_diff_density_max 1.367
_refine_diff_density_min -0.869
_refine_diff_density_rms 0.159
_refine_ls_abs_structure_details
;
 Flack x determined using 12275 quotients [(I+)-(I-)]/[(I+)+(I-)]
 (Parsons, Flack and Wagner, Acta Cryst. B69 (2013) 249-259).
;
_refine_ls_abs_structure_Flack 0.477(13)
_refine_ls_extinction_method none
_refine_ls_goodness_of_fit_ref 1.067
_refine_ls_hydrogen_treatment constr
_refine_ls_matrix_type full
_refine_ls_number_parameters 2465
_refine_ls_number_reflns 37042
_refine_ls_number_restraints 5676
_refine_ls_restrained_S_all 1.008
_refine_ls_R_factor_all 0.0757
_refine_ls_R_factor_gt 0.0677
_refine_ls_shift/su_max 0.001
_refine_ls_shift/su_mean 0.000
_refine_ls_structure_factor_coef Fsqd
_refine_ls_weighting_details 'w=1/[\s^2^(Fo^2^)+(0.0710P)^2^+225.2703P] where P=(Fo^2^+2Fc^2^)/3'
_refine_ls_weighting_scheme calc
_refine_ls_wR_factor_gt 0.1697
_refine_ls_wR_factor_ref 0.1737
_reflns_Friedel_coverage 0.806
_reflns_Friedel_fraction_full 0.894
_reflns_Friedel_fraction_max 0.871
_reflns_number_gt 32632
_reflns_number_total 37042
_reflns_threshold_expression 'I > 2\s(I)'
_cod_data_source_file d4nr00973h2.cif
_cod_data_source_block op_sq
_cod_depositor_comments 'Adding full bibliography for 1571521--1571522.cif.'
_cod_database_code 1571522
_shelx_shelxl_version_number 2018/3
_shelx_space_group_comment
;
The symmetry employed for this shelxl refinement is uniquely defined
by the following loop, which should always be used as a source of
symmetry information in preference to the above space-group names.
They are only intended as comments.
;
_olex2_refinement_description
;
1. Fixed Uiso
 At 1.2 times of:
  All C(H) groups
2. Uiso/Uaniso restraints and constraints
C01O \\sim C01R \\sim C01T \\sim C01W \\sim C01X \\sim C020 \\sim C021 \\sim
C022 \\sim C023 \\sim C024 \\sim C025 \\sim C027 \\sim C028 \\sim C029 \\sim
C02A \\sim C02B \\sim C02D \\sim C02E \\sim C02F \\sim C02G \\sim C02I \\sim
C02J \\sim C02K \\sim C02L \\sim C02M \\sim C02N \\sim C02O \\sim C02P \\sim
C02Q \\sim C02R \\sim C02S \\sim C02T \\sim C02U \\sim C02V \\sim C02W \\sim
C02X \\sim C02Y \\sim C02Z \\sim C031 \\sim C032 \\sim C033 \\sim C035 \\sim
C036 \\sim C038 \\sim C039 \\sim C03A \\sim C03B \\sim C03D \\sim C03E \\sim
C03F \\sim C03G \\sim C03H \\sim C03I \\sim C03J \\sim C03K \\sim C03L \\sim
C03M \\sim C03N \\sim C03Q \\sim C03R \\sim C03S \\sim C03T \\sim C03U \\sim
C03V \\sim C03W \\sim C03X \\sim C03Y \\sim C03Z \\sim C040 \\sim C041 \\sim
C042 \\sim C043 \\sim C044 \\sim C045 \\sim C046 \\sim C047 \\sim C048 \\sim
C049 \\sim C04A \\sim C04B \\sim C04C \\sim C04D \\sim C04E \\sim C04F \\sim
C04G \\sim C04H \\sim C04I \\sim C04J \\sim C04K \\sim C04L \\sim C04M \\sim
C04N \\sim C04O \\sim C04P \\sim C04R \\sim C04S \\sim C04T \\sim C04U \\sim
C04V \\sim C04W \\sim C04X \\sim C04Y \\sim C04Z \\sim C050 \\sim C051 \\sim
C052 \\sim C053 \\sim C054 \\sim C055 \\sim C056 \\sim C057 \\sim C058 \\sim
C059 \\sim C05A \\sim C05B \\sim C05C \\sim C05D \\sim C05E \\sim C05F \\sim
C05G \\sim C05H \\sim C05I \\sim C05J \\sim C05K \\sim C05L \\sim C05M \\sim
C05N \\sim C05O \\sim C05P \\sim C05Q \\sim C05R \\sim C05S \\sim C05T \\sim
C05U \\sim C05V \\sim C05X \\sim C05Y \\sim C05Z \\sim C060 \\sim C061 \\sim
C063 \\sim C064 \\sim C065 \\sim C066 \\sim C067 \\sim C068 \\sim C069 \\sim
C06A \\sim C06B \\sim C06C \\sim C06D \\sim C06E \\sim C06F \\sim C06H \\sim
C06I \\sim C06J \\sim C06K \\sim C06L \\sim C06M \\sim C06O \\sim C06P \\sim
C06Q \\sim C06R \\sim C06S \\sim C06T \\sim C06U \\sim C06V \\sim C06W \\sim
C06X \\sim C06Y \\sim C06Z \\sim C070 \\sim C071 \\sim C072 \\sim C073 \\sim
C074 \\sim C075 \\sim C076 \\sim C077 \\sim C078 \\sim C079 \\sim C07A \\sim
C07B \\sim C07C \\sim C07D \\sim C07E \\sim C07F \\sim C07G \\sim C07I \\sim
C07J \\sim C07K \\sim C07L \\sim C07M \\sim C07T \\sim C07P \\sim C062 \\sim
C06G \\sim C07O \\sim C07Q \\sim C07U \\sim C07V \\sim C07Y \\sim C3 \\sim C12:
within 3.8A with sigma of 0.01 and sigma for terminal atoms of 0.02
C05F \\sim C06Q \\sim C060 \\sim C05U \\sim C072 \\sim C052 \\sim C07Q \\sim
C07O \\sim C062 \\sim C07T \\sim C07P \\sim C06G \\sim C07U \\sim C07Y \\sim
C06E \\sim C02V \\sim C06H \\sim C07D \\sim P01B: within 3.8A with sigma of
0.01 and sigma for terminal atoms of 0.02
Uanis(C01O) \\sim Ueq, Uanis(C01R) \\sim Ueq, Uanis(C01T) \\sim Ueq,
Uanis(C01W) \\sim Ueq, Uanis(C01X) \\sim Ueq, Uanis(C020) \\sim Ueq,
Uanis(C021) \\sim Ueq, Uanis(C022) \\sim Ueq, Uanis(C023) \\sim Ueq,
Uanis(C024) \\sim Ueq, Uanis(C025) \\sim Ueq, Uanis(C027) \\sim Ueq,
Uanis(C028) \\sim Ueq, Uanis(C029) \\sim Ueq, Uanis(C02A) \\sim Ueq,
Uanis(C02B) \\sim Ueq, Uanis(C02D) \\sim Ueq, Uanis(C02E) \\sim Ueq,
Uanis(C02F) \\sim Ueq, Uanis(C02G) \\sim Ueq, Uanis(C02I) \\sim Ueq,
Uanis(C02J) \\sim Ueq, Uanis(C02K) \\sim Ueq, Uanis(C02L) \\sim Ueq,
Uanis(C02M) \\sim Ueq, Uanis(C02N) \\sim Ueq, Uanis(C02O) \\sim Ueq,
Uanis(C02P) \\sim Ueq, Uanis(C02Q) \\sim Ueq, Uanis(C02R) \\sim Ueq,
Uanis(C02S) \\sim Ueq, Uanis(C02T) \\sim Ueq, Uanis(C02U) \\sim Ueq,
Uanis(C02V) \\sim Ueq, Uanis(C02W) \\sim Ueq, Uanis(C02X) \\sim Ueq,
Uanis(C02Y) \\sim Ueq, Uanis(C02Z) \\sim Ueq, Uanis(C031) \\sim Ueq,
Uanis(C032) \\sim Ueq, Uanis(C033) \\sim Ueq, Uanis(C035) \\sim Ueq,
Uanis(C036) \\sim Ueq, Uanis(C038) \\sim Ueq, Uanis(C039) \\sim Ueq,
Uanis(C03A) \\sim Ueq, Uanis(C03B) \\sim Ueq, Uanis(C03D) \\sim Ueq,
Uanis(C03E) \\sim Ueq, Uanis(C03F) \\sim Ueq, Uanis(C03G) \\sim Ueq,
Uanis(C03H) \\sim Ueq, Uanis(C03I) \\sim Ueq, Uanis(C03J) \\sim Ueq,
Uanis(C03K) \\sim Ueq, Uanis(C03L) \\sim Ueq, Uanis(C03M) \\sim Ueq,
Uanis(C03N) \\sim Ueq, Uanis(C03Q) \\sim Ueq, Uanis(C03R) \\sim Ueq,
Uanis(C03S) \\sim Ueq, Uanis(C03T) \\sim Ueq, Uanis(C03U) \\sim Ueq,
Uanis(C03V) \\sim Ueq, Uanis(C03W) \\sim Ueq, Uanis(C03X) \\sim Ueq,
Uanis(C03Y) \\sim Ueq, Uanis(C03Z) \\sim Ueq, Uanis(C040) \\sim Ueq,
Uanis(C041) \\sim Ueq, Uanis(C042) \\sim Ueq, Uanis(C043) \\sim Ueq,
Uanis(C044) \\sim Ueq, Uanis(C045) \\sim Ueq, Uanis(C046) \\sim Ueq,
Uanis(C047) \\sim Ueq, Uanis(C048) \\sim Ueq, Uanis(C049) \\sim Ueq,
Uanis(C04A) \\sim Ueq, Uanis(C04B) \\sim Ueq, Uanis(C04C) \\sim Ueq,
Uanis(C04D) \\sim Ueq, Uanis(C04E) \\sim Ueq, Uanis(C04F) \\sim Ueq,
Uanis(C04G) \\sim Ueq, Uanis(C04H) \\sim Ueq, Uanis(C04I) \\sim Ueq,
Uanis(C04J) \\sim Ueq, Uanis(C04K) \\sim Ueq, Uanis(C04L) \\sim Ueq,
Uanis(C04M) \\sim Ueq, Uanis(C04N) \\sim Ueq, Uanis(C04O) \\sim Ueq,
Uanis(C04P) \\sim Ueq, Uanis(C04R) \\sim Ueq, Uanis(C04S) \\sim Ueq,
Uanis(C04T) \\sim Ueq, Uanis(C04U) \\sim Ueq, Uanis(C04V) \\sim Ueq,
Uanis(C04W) \\sim Ueq, Uanis(C04X) \\sim Ueq, Uanis(C04Y) \\sim Ueq,
Uanis(C04Z) \\sim Ueq, Uanis(C050) \\sim Ueq, Uanis(C051) \\sim Ueq,
Uanis(C052) \\sim Ueq, Uanis(C053) \\sim Ueq, Uanis(C054) \\sim Ueq,
Uanis(C055) \\sim Ueq, Uanis(C056) \\sim Ueq, Uanis(C057) \\sim Ueq,
Uanis(C058) \\sim Ueq, Uanis(C059) \\sim Ueq, Uanis(C05A) \\sim Ueq,
Uanis(C05B) \\sim Ueq, Uanis(C05C) \\sim Ueq, Uanis(C05D) \\sim Ueq,
Uanis(C05E) \\sim Ueq, Uanis(C05F) \\sim Ueq, Uanis(C05G) \\sim Ueq,
Uanis(C05H) \\sim Ueq, Uanis(C05I) \\sim Ueq, Uanis(C05J) \\sim Ueq,
Uanis(C05K) \\sim Ueq, Uanis(C05L) \\sim Ueq, Uanis(C05M) \\sim Ueq,
Uanis(C05N) \\sim Ueq, Uanis(C05O) \\sim Ueq, Uanis(C05P) \\sim Ueq,
Uanis(C05Q) \\sim Ueq, Uanis(C05R) \\sim Ueq, Uanis(C05S) \\sim Ueq,
Uanis(C05T) \\sim Ueq, Uanis(C05U) \\sim Ueq, Uanis(C05V) \\sim Ueq,
Uanis(C05X) \\sim Ueq, Uanis(C05Y) \\sim Ueq, Uanis(C05Z) \\sim Ueq,
Uanis(C060) \\sim Ueq, Uanis(C061) \\sim Ueq, Uanis(C063) \\sim Ueq,
Uanis(C064) \\sim Ueq, Uanis(C065) \\sim Ueq, Uanis(C066) \\sim Ueq,
Uanis(C067) \\sim Ueq, Uanis(C068) \\sim Ueq, Uanis(C069) \\sim Ueq,
Uanis(C06A) \\sim Ueq, Uanis(C06B) \\sim Ueq, Uanis(C06C) \\sim Ueq,
Uanis(C06D) \\sim Ueq, Uanis(C06E) \\sim Ueq, Uanis(C06F) \\sim Ueq,
Uanis(C06H) \\sim Ueq, Uanis(C06I) \\sim Ueq, Uanis(C06J) \\sim Ueq,
Uanis(C06K) \\sim Ueq, Uanis(C06L) \\sim Ueq, Uanis(C06M) \\sim Ueq,
Uanis(C06O) \\sim Ueq, Uanis(C06P) \\sim Ueq, Uanis(C06Q) \\sim Ueq,
Uanis(C06R) \\sim Ueq, Uanis(C06S) \\sim Ueq, Uanis(C06T) \\sim Ueq,
Uanis(C06U) \\sim Ueq, Uanis(C06V) \\sim Ueq, Uanis(C06W) \\sim Ueq,
Uanis(C06X) \\sim Ueq, Uanis(C06Y) \\sim Ueq, Uanis(C06Z) \\sim Ueq,
Uanis(C070) \\sim Ueq, Uanis(C071) \\sim Ueq, Uanis(C072) \\sim Ueq,
Uanis(C073) \\sim Ueq, Uanis(C074) \\sim Ueq, Uanis(C075) \\sim Ueq,
Uanis(C076) \\sim Ueq, Uanis(C077) \\sim Ueq, Uanis(C078) \\sim Ueq,
Uanis(C079) \\sim Ueq, Uanis(C07A) \\sim Ueq, Uanis(C07B) \\sim Ueq,
Uanis(C07C) \\sim Ueq, Uanis(C07D) \\sim Ueq, Uanis(C07E) \\sim Ueq,
Uanis(C07F) \\sim Ueq, Uanis(C07G) \\sim Ueq, Uanis(C07I) \\sim Ueq,
Uanis(C07J) \\sim Ueq, Uanis(C07K) \\sim Ueq, Uanis(C07L) \\sim Ueq,
Uanis(C07M) \\sim Ueq, Uanis(C07T) \\sim Ueq, Uanis(C07P) \\sim Ueq,
Uanis(C062) \\sim Ueq, Uanis(C06G) \\sim Ueq, Uanis(C07O) \\sim Ueq,
Uanis(C07Q) \\sim Ueq, Uanis(C07U) \\sim Ueq, Uanis(C07V) \\sim Ueq,
Uanis(C07Y) \\sim Ueq, Uanis(C3) \\sim Ueq, Uanis(C12) \\sim Ueq: with sigma of
0.01 and sigma for terminal atoms of 0.02
Uanis(C05F) \\sim Ueq, Uanis(C06Q) \\sim Ueq, Uanis(C060) \\sim Ueq,
Uanis(C05U) \\sim Ueq, Uanis(C072) \\sim Ueq, Uanis(C052) \\sim Ueq,
Uanis(C07Q) \\sim Ueq, Uanis(C07O) \\sim Ueq, Uanis(C062) \\sim Ueq,
Uanis(C07T) \\sim Ueq, Uanis(C07P) \\sim Ueq, Uanis(C06G) \\sim Ueq,
Uanis(C07U) \\sim Ueq, Uanis(C07Y) \\sim Ueq, Uanis(C06E) \\sim Ueq,
Uanis(C02V) \\sim Ueq, Uanis(C06H) \\sim Ueq, Uanis(C07D) \\sim Ueq,
Uanis(P01B) \\sim Ueq: with sigma of 0.01 and sigma for terminal atoms of 0.02
3. Others
 Sof(Cu1A)=1-FVAR(1)
 Sof(Cu1)=FVAR(1)
4.a Aromatic/amide H refined with riding coordinates:
 C01R(H01R), C01T(H01T), C01W(H01W), C020(H020), C022(H022), C025(H025),
 C027(H027), C028(H028), C02A(H02A), C02B(H02B), C02D(H02D), C02E(H02E),
 C02J(H02J), C02K(H02K), C02M(H02M), C02N(H02N), C02P(H02P), C02V(H02V),
 C02W(H02W), C02X(H02X), C02Y(H02Y), C031(H031), C035(H035), C038(H038),
 C039(H039), C03A(H03A), C03B(H03B), C03E(H03E), C03G(H03G), C03I(H03I),
 C03J(H03J), C03K(H03K), C03L(H03L), C03N(H03N), C03Q(H03Q), C03S(H03S),
 C03T(H03T), C03U(H03U), C03V(H03V), C03W(H03W), C03X(H03X), C03Y(H03Y),
 C03Z(H03Z), C041(H041), C043(H043), C044(H044), C045(H045), C046(H046),
 C047(H047), C048(H048), C049(H049), C04A(H04A), C04B(H04B), C04C(H04C),
 C04D(H04D), C04F(H04F), C04G(H04G), C04H(H04H), C04J(H04J), C04L(H04L),
 C04N(H04N), C04O(H04O), C04R(H04R), C04S(H04S), C04T(H04T), C04U(H04U),
 C04W(H04W), C04Y(H04Y), C04Z(H04Z), C050(H050), C051(H051), C053(H053),
 C055(H055), C056(H056), C057(H057), C058(H058), C05B(H05B), C05D(H05D),
 C05E(H05E), C05F(H05F), C05G(H05G), C05H(H05H), C05I(H05I), C05J(H05J),
 C05K(H05K), C05L(H05L), C05M(H05M), C05N(H05N), C05O(H05O), C05P(H05P),
 C05Q(H05Q), C05R(H05R), C05S(H05S), C05U(H05U), C05Y(H05Y), C05Z(H05Z),
 C061(H061), C063(H063), C064(H064), C065(H065), C066(H066), C068(H068),
 C069(H069), C06D(H06D), C06F(H06F), C06H(H06H), C06I(H06I), C06J(H06J),
 C06K(H06K), C06M(H06M), C06O(H06O), C06P(H06P), C06Q(H06Q), C06R(H06R),
 C06T(H06T), C06U(H06U), C06V(H06V), C06W(H06W), C06Y(H06Y), C06Z(H06Z),
 C070(H070), C072(H072), C073(H073), C074(H074), C075(H075), C076(H076),
 C078(H078), C079(H079), C07A(H07A), C07B(H07B), C07C(H07C), C07E(H07E),
 C07F(H07F), C07G(H07G), C07I(H07I), C07J(H07J), C07K(H07K), C07L(H07L),
 C07M(H07M), C07P(H07P), C062(H062), C07O(H07O), C07Q(H07Q), C07U(H07U),
 C07V(H07V), C07Y(H07Y)
4.b Fitted hexagon refined as free rotating group:
 C07T(C07P,C062,C06G,C07O,C07Q)
;
_olex2_submission_special_instructions 'No special instructions were received'

loop_
_space_group_symop_operation_xyz
'x, y, z'
'-x+1/2, -y, z+1/2'
'-x, y+1/2, -z+1/2'
'x+1/2, -y+1/2, -z'

loop_
_atom_site_label
_atom_site_type_symbol
_atom_site_fract_x
_atom_site_fract_y
_atom_site_fract_z
_atom_site_U_iso_or_equiv
_atom_site_adp_type
_atom_site_occupancy
_atom_site_site_symmetry_order
_atom_site_calc_flag
_atom_site_refinement_flags_posn
_atom_site_refinement_flags_adp
_atom_site_refinement_flags_occupancy
_atom_site_disorder_assembly
_atom_site_disorder_group
Se01 Se 0.73868(8) 0.76030(6) 0.79591(4) 0.0266(3) Uani 1 1 d . . . . .
Se02 Se 0.56836(8) 0.67921(6) 0.76421(5) 0.0271(4) Uani 1 1 d . . . . .
Se03 Se 0.66835(8) 0.74053(6) 0.68470(4) 0.0290(4) Uani 1 1 d . . . . .
Se04 Se 0.54611(8) 0.57173(6) 0.70204(4) 0.0260(3) Uani 1 1 d . . . . .
Se05 Se 0.64226(8) 0.66687(6) 0.86485(4) 0.0279(4) Uani 1 1 d . . . . .
Se06 Se 0.81731(8) 0.62462(6) 0.82075(5) 0.0280(4) Uani 1 1 d . . . . .
Se07 Se 0.64054(8) 0.64818(6) 0.61647(4) 0.0279(4) Uani 1 1 d . . . . .
Se08 Se 0.74431(8) 0.60400(6) 0.71109(5) 0.0284(4) Uani 1 1 d . . . . .
Se09 Se 0.91776(9) 0.68347(6) 0.74064(5) 0.0310(4) Uani 1 1 d . . . . .
Se0A Se 0.48289(8) 0.69514(6) 0.65803(4) 0.0282(4) Uani 1 1 d . . . . .
Se0B Se 0.84066(8) 0.71563(6) 0.89060(4) 0.0289(4) Uani 1 1 d . . . . .
Se0C Se 0.94057(8) 0.78701(6) 0.80476(5) 0.0292(4) Uani 1 1 d . . . . .
Se0D Se 0.99626(8) 0.66275(6) 0.84960(5) 0.0305(4) Uani 1 1 d . . . . .
Se0E Se 0.64548(8) 0.57030(6) 0.81147(4) 0.0286(4) Uani 1 1 d . . . . .
Se0F Se 0.83702(9) 0.69850(7) 0.64282(5) 0.0341(4) Uani 1 1 d . . . . .
Se0G Se 0.83578(9) 0.79366(6) 0.69578(5) 0.0360(4) Uani 1 1 d . . . . .
Cu0H Cu 0.68687(11) 0.67556(8) 0.72974(6) 0.0256(5) Uani 1 1 d . . . . .
Cu0I Cu 0.79406(11) 0.68910(8) 0.77808(6) 0.0286(5) Uani 1 1 d . . . . .
Cu0J Cu 0.62673(12) 0.75208(8) 0.75113(6) 0.0300(5) Uani 1 1 d . . . . .
Cu0K Cu 0.53055(11) 0.62056(8) 0.64392(6) 0.0289(5) Uani 1 1 d . . . . .
Cu0L Cu 0.66369(11) 0.69695(8) 0.80147(6) 0.0295(5) Uani 1 1 d . . . . .
Cu0M Cu 0.84313(11) 0.74670(8) 0.82828(6) 0.0286(5) Uani 1 1 d . . . . .
Cu0N Cu 0.63832(11) 0.61562(8) 0.67866(6) 0.0275(5) Uani 1 1 d . . . . .
Cu0O Cu 0.85774(12) 0.61150(8) 0.75618(7) 0.0314(5) Uani 1 1 d . . . . .
Cu0P Cu 0.61602(12) 0.60437(8) 0.74972(7) 0.0306(5) Uani 1 1 d . . . . .
Cu0Q Cu 0.73312(12) 0.60975(9) 0.77582(7) 0.0328(5) Uani 1 1 d . . . . .
Cu0R Cu 0.95195(11) 0.73897(9) 0.86279(6) 0.0306(5) Uani 1 1 d . . . . .
Cu0S Cu 0.57085(12) 0.69444(9) 0.69863(7) 0.0343(6) Uani 1 1 d . . . . .
Cu0T Cu 0.81920(12) 0.66776(9) 0.70722(7) 0.0348(6) Uani 1 1 d . . . . .
Cu0U Cu 0.74938(11) 0.75488(8) 0.73148(6) 0.0295(5) Uani 1 1 d . . . . .
Cu0V Cu 0.91546(12) 0.67154(9) 0.80553(7) 0.0330(5) Uani 1 1 d . . . . .
Cu0W Cu 0.55966(12) 0.63314(9) 0.82127(7) 0.0357(6) Uani 1 1 d . . . . .
Cu0X Cu 0.75513(12) 0.68557(10) 0.85129(7) 0.0385(6) Uani 1 1 d . . . . .
Cu0Y Cu 0.72595(12) 0.67215(9) 0.65979(7) 0.0372(6) Uani 1 1 d . . . . .
Cu0Z Cu 0.86882(12) 0.75766(10) 0.75645(7) 0.0369(6) Uani 1 1 d . . . . .
Cu10 Cu 0.92108(13) 0.73518(10) 0.68599(7) 0.0421(6) Uani 1 1 d . . . . .
Cu11 Cu 0.73266(14) 0.58576(12) 0.85664(8) 0.0525(8) Uani 1 1 d . . . . .
Cu1 Cu 0.7361(3) 0.7424(2) 0.62634(17) 0.057(3) Uani 0.661(14) 1 d . . P A 1
P013 P 0.4643(2) 0.58913(14) 0.60133(11) 0.0263(8) Uani 1 1 d . . . . .
P014 P 1.0184(2) 0.76872(15) 0.90625(11) 0.0291(9) Uani 1 1 d . . . . .
P015 P 0.5795(2) 0.82028(14) 0.75710(11) 0.0280(8) Uani 1 1 d . . . . .
P016 P 0.9062(2) 0.54428(15) 0.74826(12) 0.0314(9) Uani 1 1 d . . . . .
P017 P 0.4643(2) 0.60660(15) 0.84270(11) 0.0291(9) Uani 1 1 d . . . . .
P018 P 1.0190(2) 0.75607(16) 0.66382(12) 0.0342(10) Uani 1 1 d . . . . .
P019 P 0.7657(3) 0.5588(2) 0.91072(16) 0.0562(15) Uani 1 1 d . . . . .
P01B P 0.7073(3) 0.7848(3) 0.5813(2) 0.0717(16) Uani 1 1 d . U . . .
F01D F 0.2900(5) 0.7954(4) 0.7715(3) 0.050(3) Uani 1 1 d . . . . .
F01E F 0.3096(6) 0.4849(4) 0.7458(3) 0.056(3) Uani 1 1 d . . . . .
F01F F 0.2169(6) 0.5074(4) 0.6594(4) 0.066(4) Uani 1 1 d . . . . .
F01H F 1.2636(6) 0.8602(4) 0.8549(4) 0.064(3) Uani 1 1 d . . . . .
F01J F 0.8339(7) 0.4043(4) 0.8587(4) 0.066(4) Uani 1 1 d . . . . .
F01K F 1.1967(5) 0.5624(4) 0.7375(4) 0.056(3) Uani 1 1 d . . . . .
F01L F 1.1207(8) 0.6074(5) 0.9862(4) 0.078(4) Uani 1 1 d . . . . .
F01M F 1.1812(6) 0.8719(4) 0.7612(4) 0.063(3) Uani 1 1 d . . . . .
F01N F 0.5414(7) 0.4403(4) 0.5002(3) 0.063(3) Uani 1 1 d . . . . .
C01O C 0.6020(9) 0.7145(6) 0.8944(5) 0.036(3) Uani 1 1 d . U . . .
F01P F 0.9028(8) 0.8929(5) 1.0172(4) 0.080(4) Uani 1 1 d . . . . .
F01Q F 0.6578(7) 0.9470(4) 0.6374(4) 0.075(4) Uani 1 1 d . . . . .
C01R C 1.0979(9) 0.5832(7) 0.7658(5) 0.042(3) Uani 1 1 d . U . . .
H01R H 1.120415 0.603393 0.781838 0.050 Uiso 1 1 calc R . . . .
F01S F 0.6509(8) 0.9137(4) 0.8950(4) 0.074(4) Uani 1 1 d . . . . .
C01T C 1.0290(9) 0.5775(7) 0.7671(5) 0.043(3) Uani 1 1 d . U . . .
H01T H 1.004172 0.595794 0.783629 0.052 Uiso 1 1 calc R . . . .
F01U F 1.0409(7) 0.4883(5) 0.9073(4) 0.079(4) Uani 1 1 d . . . . .
F01V F 0.8636(9) 0.9467(7) 0.5378(5) 0.109(7) Uani 1 1 d . . . . .
C01W C 1.0860(9) 0.6979(6) 0.7940(5) 0.037(3) Uani 1 1 d . U . . .
H01W H 1.047329 0.704151 0.780038 0.045 Uiso 1 1 calc R . . . .
C01X C 0.4023(9) 0.6825(6) 0.6835(5) 0.037(2) Uani 1 1 d . U . . .
F01Y F 0.9910(9) 0.8787(6) 0.5342(4) 0.091(5) Uani 1 1 d . . . . .
F01Z F 0.4379(7) 0.8589(6) 0.5992(5) 0.091(5) Uani 1 1 d . . . . .
C020 C 0.8590(10) 0.8642(6) 0.8292(5) 0.041(3) Uani 1 1 d . U . . .
H020 H 0.821854 0.846496 0.821979 0.049 Uiso 1 1 calc R . . . .
C021 C 0.8088(9) 0.7626(7) 0.9212(5) 0.040(3) Uani 1 1 d . U . . .
C022 C 0.4458(10) 0.5481(7) 0.7856(5) 0.043(3) Uani 1 1 d . U . . .
H022 H 0.492261 0.551440 0.782894 0.052 Uiso 1 1 calc R . . . .
C023 C 1.0930(9) 0.7995(6) 0.8909(5) 0.038(2) Uani 1 1 d . U . . .
C024 C 0.4892(9) 0.8172(6) 0.7593(5) 0.034(2) Uani 1 1 d . U . . .
C025 C 0.4521(9) 0.8430(6) 0.7840(5) 0.036(3) Uani 1 1 d . U . . .
H025 H 0.474027 0.865014 0.798685 0.043 Uiso 1 1 calc R . . . .
F026 F 0.7696(11) 0.6918(7) 1.0333(5) 0.119(7) Uani 1 1 d . . . . .
C027 C 0.8892(10) 0.8801(7) 0.6740(6) 0.050(3) Uani 1 1 d . U . . .
H027 H 0.902936 0.864244 0.652579 0.059 Uiso 1 1 calc R . . . .
C028 C 1.1365(9) 0.6636(6) 0.8459(5) 0.039(3) Uani 1 1 d . U . . .
H028 H 1.132164 0.647270 0.868326 0.046 Uiso 1 1 calc R . . . .
C029 C 0.8714(10) 0.6514(8) 0.6110(6) 0.050(3) Uani 1 1 d . U . . .
C02A C 0.3999(9) 0.6593(6) 0.7170(5) 0.038(3) Uani 1 1 d . U . . .
H02A H 0.439644 0.650470 0.728957 0.046 Uiso 1 1 calc R . . . .
C02B C 0.3433(9) 0.6944(6) 0.6673(5) 0.040(3) Uani 1 1 d . U . . .
H02B H 0.343795 0.709206 0.644150 0.048 Uiso 1 1 calc R . . . .
F02C F 0.2933(8) 0.7559(5) 0.8957(5) 0.090(5) Uani 1 1 d . . . . .
C02D C 0.3892(9) 0.7788(7) 0.7415(5) 0.039(2) Uani 1 1 d . U . . .
H02D H 0.367674 0.757109 0.726316 0.047 Uiso 1 1 calc R . . . .
C02E C 0.6649(10) 0.8636(7) 0.7110(5) 0.044(3) Uani 1 1 d . U . . .
H02E H 0.696243 0.844777 0.723124 0.053 Uiso 1 1 calc R . . . .
C02F C 0.4082(10) 0.6516(7) 0.8596(5) 0.043(2) Uani 1 1 d . U . . .
C02G C 1.1441(10) 0.8423(7) 0.7397(5) 0.046(3) Uani 1 1 d . U . . .
C02I C 0.8584(10) 0.8571(7) 0.7019(5) 0.044(3) Uani 1 1 d . U . . .
C02J C 0.9001(10) 0.9257(7) 0.6768(6) 0.047(3) Uani 1 1 d . U . . .
H02J H 0.920983 0.941340 0.657129 0.057 Uiso 1 1 calc R . . . .
C02K C 0.6350(10) 0.4996(7) 0.6767(5) 0.042(3) Uani 1 1 d . U . . .
H02K H 0.669100 0.519378 0.684926 0.050 Uiso 1 1 calc R . . . .
C02L C 0.4133(9) 0.5732(7) 0.8112(5) 0.041(2) Uani 1 1 d . U . . .
C02M C 1.1155(9) 0.7913(6) 0.8558(5) 0.036(2) Uani 1 1 d . U . . .
H02M H 1.091010 0.771797 0.839995 0.043 Uiso 1 1 calc R . . . .
C02N C 0.3720(9) 0.5685(7) 0.6551(5) 0.040(2) Uani 1 1 d . U . . .
H02N H 0.400614 0.585569 0.670612 0.048 Uiso 1 1 calc R . . . .
C02O C 1.0802(9) 0.6793(6) 0.8268(5) 0.038(3) Uani 1 1 d . U . . .
C02P C 1.1769(11) 0.8193(7) 0.7152(6) 0.048(3) Uani 1 1 d . U . . .
H02P H 1.223531 0.822145 0.712811 0.057 Uiso 1 1 calc R . . . .
C02Q C 0.3531(9) 0.8034(7) 0.7669(5) 0.040(3) Uani 1 1 d . U . . .
C02R C 0.6397(10) 0.9193(7) 0.6657(6) 0.045(3) Uani 1 1 d . U . . .
C02S C 0.5700(9) 0.5129(6) 0.6825(5) 0.036(3) Uani 1 1 d . U . . .
C02T C 0.9954(9) 0.5461(7) 0.7454(5) 0.042(2) Uani 1 1 d . U . . .
C02U C 0.4317(10) 0.6366(7) 0.5738(5) 0.043(2) Uani 1 1 d . U . . .
C02V C 0.5120(12) 0.8001(8) 0.6074(7) 0.064(3) Uani 1 1 d . U . . .
H02V H 0.478460 0.781562 0.617835 0.076 Uiso 1 1 calc R . . . .
C02W C 1.0320(9) 0.5216(7) 0.7196(5) 0.041(2) Uani 1 1 d . U . . .
H02W H 1.010075 0.501386 0.703263 0.049 Uiso 1 1 calc R . . . .
C02X C 0.4660(9) 0.5446(7) 0.5317(5) 0.042(2) Uani 1 1 d . U . . .
H02X H 0.438018 0.568314 0.523106 0.050 Uiso 1 1 calc R . . . .
C02Y C 0.5091(10) 0.7585(7) 0.9125(5) 0.046(3) Uani 1 1 d . U . . .
H02Y H 0.464389 0.767245 0.908657 0.055 Uiso 1 1 calc R . . . .
C02Z C 0.6664(10) 0.5985(7) 0.5841(5) 0.044(3) Uani 1 1 d . U . . .
F030 F 0.8229(10) 0.4557(6) 0.6100(4) 0.100(6) Uani 1 1 d . . . . .
C031 C 1.0996(10) 0.5265(7) 0.7178(5) 0.043(3) Uani 1 1 d . U . . .
H031 H 1.124891 0.508345 0.701372 0.052 Uiso 1 1 calc R . . . .
C032 C 1.0713(10) 0.7905(7) 0.6951(5) 0.047(3) Uani 1 1 d . U . . .
C033 C 0.4746(10) 0.5695(7) 0.8826(6) 0.047(2) Uani 1 1 d . U . . .
C035 C 0.3944(10) 0.6885(7) 0.8376(6) 0.045(3) Uani 1 1 d . U . . .
H035 H 0.412388 0.689401 0.813475 0.054 Uiso 1 1 calc R . . . .
C036 C 0.9225(9) 0.8482(6) 0.8234(5) 0.040(3) Uani 1 1 d . U . . .
F037 F 0.6159(10) 0.3999(7) 0.9680(5) 0.118(8) Uani 1 1 d . . . . .
C038 C 0.6384(10) 0.7364(7) 0.9231(5) 0.045(2) Uani 1 1 d . U . . .
H038 H 0.684471 0.730741 0.925642 0.054 Uiso 1 1 calc R . . . .
C039 C 0.3568(10) 0.7232(7) 0.8488(6) 0.049(3) Uani 1 1 d . U . . .
H039 H 0.348225 0.748758 0.833548 0.059 Uiso 1 1 calc R . . . .
C03A C 0.3850(9) 0.8377(6) 0.7879(5) 0.038(3) Uani 1 1 d . U . . .
H03A H 0.360552 0.856496 0.804207 0.046 Uiso 1 1 calc R . . . .
C03B C 0.4569(9) 0.7856(6) 0.7382(5) 0.037(2) Uani 1 1 d . U . . .
H03B H 0.481268 0.768047 0.720962 0.044 Uiso 1 1 calc R . . . .
C03D C 0.3888(9) 0.5620(7) 0.6187(5) 0.039(2) Uani 1 1 d . U . . .
C03E C 1.1211(9) 0.7144(7) 0.9368(5) 0.040(2) Uani 1 1 d . U . . .
H03E H 1.151845 0.735916 0.927344 0.048 Uiso 1 1 calc R . . . .
C03F C 1.2059(9) 0.8410(6) 0.8666(5) 0.040(3) Uani 1 1 d . U . . .
C03G C 0.9360(11) 0.6389(8) 0.6145(6) 0.054(3) Uani 1 1 d . U . . .
H03G H 0.963705 0.652960 0.632214 0.065 Uiso 1 1 calc R . . . .
C03H C 1.0120(10) 0.7937(7) 0.6237(5) 0.048(2) Uani 1 1 d . U . . .
C03I C 0.4359(11) 0.5290(7) 0.8871(6) 0.051(3) Uani 1 1 d . U . . .
H03I H 0.403912 0.520082 0.869433 0.061 Uiso 1 1 calc R . . . .
C03J C 0.8164(10) 0.7595(8) 0.9586(5) 0.048(2) Uani 1 1 d . U . . .
H03J H 0.837178 0.733630 0.969231 0.058 Uiso 1 1 calc R . . . .
C03K C 1.0775(11) 0.8451(7) 0.7432(6) 0.049(3) Uani 1 1 d . U . . .
H03K H 1.057346 0.865046 0.760421 0.059 Uiso 1 1 calc R . . . .
C03L C 0.3401(10) 0.6853(7) 0.9059(6) 0.050(3) Uani 1 1 d . U . . .
H03L H 0.320238 0.684881 0.929551 0.060 Uiso 1 1 calc R . . . .
C03M C 0.4918(9) 0.5464(7) 0.5675(5) 0.041(2) Uani 1 1 d . U . . .
C03N C 0.5199(10) 0.4825(7) 0.6724(5) 0.041(3) Uani 1 1 d . U . . .
H03N H 0.474810 0.490217 0.676409 0.050 Uiso 1 1 calc R . . . .
F03O F 0.3762(9) 0.7538(6) 0.5222(5) 0.109(6) Uani 1 1 d . . . . .
C03Q C 0.9566(11) 0.7913(7) 0.6011(6) 0.050(3) Uani 1 1 d . U . . .
H03Q H 0.922006 0.770687 0.607146 0.060 Uiso 1 1 calc R . . . .
C03R C 0.9966(11) 0.8492(8) 0.5638(6) 0.053(3) Uani 1 1 d . U . . .
C03S C 0.6531(10) 0.4599(6) 0.6599(5) 0.041(3) Uani 1 1 d . U . . .
H03S H 0.698093 0.452452 0.655388 0.050 Uiso 1 1 calc R . . . .
C03T C 0.7555(10) 0.8359(7) 0.9302(5) 0.046(2) Uani 1 1 d . U . . .
H03T H 0.733682 0.861879 0.920455 0.055 Uiso 1 1 calc R . . . .
C03U C 0.3383(9) 0.6490(7) 0.7329(5) 0.040(3) Uani 1 1 d . U . . .
H03U H 0.336553 0.633387 0.755673 0.049 Uiso 1 1 calc R . . . .
C03V C 0.5351(10) 0.5153(7) 0.5790(5) 0.042(2) Uani 1 1 d . U . . .
H03V H 0.555481 0.518586 0.602315 0.050 Uiso 1 1 calc R . . . .
C03W C 0.3466(10) 0.5689(7) 0.8160(5) 0.045(2) Uani 1 1 d . U . . .
H03W H 0.324417 0.587204 0.833658 0.054 Uiso 1 1 calc R . . . .
C03X C 0.5989(9) 0.8272(6) 0.8315(5) 0.037(3) Uani 1 1 d . U . . .
H03X H 0.584108 0.796550 0.831990 0.044 Uiso 1 1 calc R . . . .
C03Y C 1.1479(9) 0.7087(6) 0.7794(5) 0.040(3) Uani 1 1 d . U . . .
H03Y H 1.151256 0.724128 0.756530 0.048 Uiso 1 1 calc R . . . .
C03Z C 0.2833(9) 0.6853(7) 0.6839(5) 0.043(3) Uani 1 1 d . U . . .
H03Z H 0.243239 0.695576 0.673046 0.052 Uiso 1 1 calc R . . . .
C040 C 1.0989(10) 0.6452(7) 0.9693(5) 0.044(3) Uani 1 1 d . U . . .
C041 C 0.6171(10) 0.8497(6) 0.8651(5) 0.042(3) Uani 1 1 d . U . . .
H041 H 0.615857 0.833726 0.887795 0.051 Uiso 1 1 calc R . . . .
C042 C 1.1305(9) 0.5581(7) 0.7401(6) 0.044(3) Uani 1 1 d . U . . .
C043 C 0.3475(9) 0.5355(7) 0.5967(5) 0.043(2) Uani 1 1 d . U . . .
H043 H 0.359305 0.530161 0.571808 0.052 Uiso 1 1 calc R . . . .
C044 C 0.9021(10) 0.9348(7) 0.8532(5) 0.043(3) Uani 1 1 d . U . . .
H044 H 0.894958 0.964739 0.862199 0.052 Uiso 1 1 calc R . . . .
C045 C 0.6396(10) 0.9173(6) 0.8306(5) 0.041(3) Uani 1 1 d . U . . .
H045 H 0.653661 0.948169 0.830611 0.049 Uiso 1 1 calc R . . . .
C046 C 1.0400(11) 0.8173(7) 0.7204(5) 0.047(3) Uani 1 1 d . U . . .
H046 H 0.993161 0.816943 0.722279 0.056 Uiso 1 1 calc R . . . .
C047 C 0.8327(11) 0.6334(8) 0.5840(6) 0.055(3) Uani 1 1 d . U . . .
H047 H 0.787957 0.643005 0.581806 0.067 Uiso 1 1 calc R . . . .
C048 C 0.7786(10) 0.8043(7) 0.9065(5) 0.044(3) Uani 1 1 d . U . . .
H048 H 0.775413 0.808910 0.880768 0.053 Uiso 1 1 calc R . . . .
C049 C 1.1266(9) 0.8303(6) 0.9138(5) 0.040(2) Uani 1 1 d . U . . .
H049 H 1.109861 0.837627 0.937451 0.048 Uiso 1 1 calc R . . . .
C04A C 1.0593(11) 0.8255(7) 0.6155(6) 0.050(3) Uani 1 1 d . U . . .
H04A H 1.097779 0.827659 0.630302 0.060 Uiso 1 1 calc R . . . .
C04B C 0.2890(9) 0.5166(7) 0.6105(5) 0.043(3) Uani 1 1 d . U . . .
H04B H 0.261229 0.497681 0.596009 0.051 Uiso 1 1 calc R . . . .
C04C C 0.6005(10) 0.4304(7) 0.6497(5) 0.043(3) Uani 1 1 d . U . . .
H04C H 0.610756 0.402478 0.637868 0.052 Uiso 1 1 calc R . . . .
C04D C 1.1402(10) 0.7900(7) 0.6926(6) 0.049(2) Uani 1 1 d . U . . .
H04D H 1.161893 0.770197 0.675862 0.059 Uiso 1 1 calc R . . . .
C04E C 0.5251(10) 0.4755(7) 0.5225(5) 0.041(3) Uani 1 1 d . U . . .
C04F C 0.6231(9) 0.8958(6) 0.7982(5) 0.041(3) Uani 1 1 d . U . . .
H04F H 0.625585 0.912283 0.775852 0.049 Uiso 1 1 calc R . . . .
C04G C 1.0519(11) 0.8549(8) 0.5856(6) 0.053(3) Uani 1 1 d . U . . .
H04G H 1.083618 0.877918 0.580512 0.064 Uiso 1 1 calc R . . . .
C04H C 0.6238(10) 0.4148(7) 0.7937(6) 0.047(3) Uani 1 1 d . U . . .
H04H H 0.622282 0.382766 0.790296 0.056 Uiso 1 1 calc R . . . .
C04I C 0.2745(9) 0.5268(7) 0.6458(5) 0.042(3) Uani 1 1 d . U . . .
C04J C 0.3128(9) 0.5500(6) 0.6697(5) 0.039(3) Uani 1 1 d . U . . .
H04J H 0.300752 0.553740 0.694743 0.047 Uiso 1 1 calc R . . . .
C04K C 0.6497(13) 0.4394(9) 0.9568(7) 0.068(3) Uani 1 1 d . U . . .
C04L C 1.1982(9) 0.6726(6) 0.8311(5) 0.042(3) Uani 1 1 d . U . . .
H04L H 1.236743 0.662156 0.843428 0.050 Uiso 1 1 calc R . . . .
C04M C 0.6353(9) 0.5059(6) 0.8026(5) 0.041(3) Uani 1 1 d . U . . .
C04N C 0.3805(10) 0.6488(7) 0.8935(6) 0.047(2) Uani 1 1 d . U . . .
H04N H 0.388042 0.623011 0.908691 0.056 Uiso 1 1 calc R . . . .
C04O C 1.0011(10) 0.8009(7) 0.9791(5) 0.042(2) Uani 1 1 d . U . . .
H04O H 1.031271 0.778053 0.986800 0.051 Uiso 1 1 calc R . . . .
C04P C 0.3313(10) 0.7198(8) 0.8834(6) 0.051(3) Uani 1 1 d . U . . .
C04R C 0.5554(10) 0.8859(7) 0.7018(5) 0.044(2) Uani 1 1 d . U . . .
H04R H 0.509900 0.882528 0.707795 0.053 Uiso 1 1 calc R . . . .
C04S C 0.5441(10) 0.7770(7) 0.9412(5) 0.046(3) Uani 1 1 d . U . . .
H04S H 0.523849 0.798132 0.957503 0.056 Uiso 1 1 calc R . . . .
C04T C 0.8404(10) 0.8782(7) 0.7342(6) 0.049(3) Uani 1 1 d . U . . .
H04T H 0.822212 0.861619 0.754245 0.059 Uiso 1 1 calc R . . . .
C04U C 0.8503(10) 0.9065(7) 0.8457(5) 0.046(3) Uani 1 1 d . U . . .
H04U H 0.806791 0.915971 0.851896 0.055 Uiso 1 1 calc R . . . .
C04V C 0.9856(9) 0.8057(7) 0.9418(5) 0.041(2) Uani 1 1 d . U . . .
C04W C 0.9656(10) 0.9184(7) 0.8471(5) 0.044(3) Uani 1 1 d . U . . .
H04W H 1.002273 0.936854 0.853772 0.053 Uiso 1 1 calc R . . . .
C04X C 0.5998(9) 0.8605(6) 0.7196(5) 0.039(2) Uani 1 1 d . U . . .
C04Y C 0.9770(10) 0.8765(6) 0.8320(5) 0.040(3) Uani 1 1 d . U . . .
H04Y H 1.020902 0.866548 0.827281 0.047 Uiso 1 1 calc R . . . .
C04Z C 0.5733(10) 0.9172(7) 0.6749(6) 0.050(3) Uani 1 1 d . U . . .
H04Z H 0.541467 0.936319 0.663471 0.060 Uiso 1 1 calc R . . . .
C050 C 0.5388(10) 0.7270(7) 0.8889(6) 0.045(3) Uani 1 1 d . U . . .
H050 H 0.514300 0.714409 0.869108 0.054 Uiso 1 1 calc R . . . .
C051 C 0.9506(11) 0.8176(8) 0.5707(6) 0.055(3) Uani 1 1 d . U . . .
H051 H 0.914266 0.813638 0.554492 0.066 Uiso 1 1 calc R . . . .
C052 C 0.8288(12) 0.9063(9) 0.5490(7) 0.064(3) Uani 1 1 d . U . . .
C053 C 0.8240(13) 0.6324(9) 1.0001(7) 0.066(3) Uani 1 1 d . U . . .
H053 H 0.860480 0.632492 1.016557 0.079 Uiso 1 1 calc R . . . .
C054 C 0.8813(10) 0.5171(7) 0.7061(6) 0.045(3) Uani 1 1 d . U . . .
C055 C 0.6449(10) 0.4403(7) 0.7650(6) 0.047(3) Uani 1 1 d . U . . .
H055 H 0.654703 0.426402 0.742105 0.057 Uiso 1 1 calc R . . . .
C056 C 0.6551(11) 0.6047(8) 0.5466(6) 0.053(3) Uani 1 1 d . U . . .
H056 H 0.636177 0.632440 0.538236 0.063 Uiso 1 1 calc R . . . .
C057 C 0.4770(11) 0.6615(7) 0.5551(6) 0.049(3) Uani 1 1 d . U . . .
H057 H 0.521494 0.651026 0.554078 0.058 Uiso 1 1 calc R . . . .
C058 C 0.6105(11) 0.4785(7) 0.8309(6) 0.048(3) Uani 1 1 d . U . . .
H058 H 0.597077 0.491954 0.853406 0.058 Uiso 1 1 calc R . . . .
C059 C 0.6031(9) 0.8508(6) 0.7976(5) 0.036(2) Uani 1 1 d . U . . .
C05A C 0.6353(10) 0.8925(7) 0.8640(6) 0.046(3) Uani 1 1 d . U . . .
C05B C 0.8213(10) 0.4949(7) 0.7919(6) 0.044(3) Uani 1 1 d . U . . .
H05B H 0.788703 0.512502 0.779585 0.053 Uiso 1 1 calc R . . . .
C05C C 0.8501(12) 0.5366(8) 0.9099(6) 0.059(3) Uani 1 1 d . U . . .
C05D C 0.4605(11) 0.7018(8) 0.5374(6) 0.053(3) Uani 1 1 d . U . . .
H05D H 0.492599 0.719341 0.524603 0.063 Uiso 1 1 calc R . . . .
C05E C 0.8582(11) 0.6005(8) 0.5591(6) 0.053(3) Uani 1 1 d . U . . .
H05E H 0.831365 0.588045 0.540168 0.064 Uiso 1 1 calc R . . . .
C05F C 0.8163(12) 0.9018(9) 0.5833(7) 0.064(3) Uani 1 1 d . U . . .
H05F H 0.828702 0.923976 0.601042 0.077 Uiso 1 1 calc R . . . .
C05G C 0.8670(10) 0.4690(7) 0.7041(6) 0.049(2) Uani 1 1 d . U . . .
H05G H 0.871165 0.450286 0.725212 0.059 Uiso 1 1 calc R . . . .
C05H C 0.8025(10) 0.4644(7) 0.8173(6) 0.048(3) Uani 1 1 d . U . . .
H05H H 0.757351 0.462112 0.824470 0.057 Uiso 1 1 calc R . . . .
C05I C 0.4106(10) 0.5166(7) 0.7625(5) 0.044(3) Uani 1 1 d . U . . .
H05I H 0.433202 0.499368 0.744303 0.053 Uiso 1 1 calc R . . . .
C05J C 0.7618(10) 0.8323(7) 0.9674(5) 0.047(3) Uani 1 1 d . U . . .
H05J H 0.744800 0.855286 0.983162 0.056 Uiso 1 1 calc R . . . .
C05K C 1.0105(10) 0.6891(7) 0.9461(5) 0.043(3) Uani 1 1 d . U . . .
H05K H 0.964432 0.692043 0.941562 0.052 Uiso 1 1 calc R . . . .
C05L C 1.0330(10) 0.6525(7) 0.9658(5) 0.045(3) Uani 1 1 d . U . . .
H05L H 1.002444 0.632265 0.977007 0.054 Uiso 1 1 calc R . . . .
C05M C 0.4814(10) 0.5084(7) 0.5088(5) 0.043(3) Uani 1 1 d . U . . .
H05M H 0.463028 0.506008 0.484873 0.052 Uiso 1 1 calc R . . . .
C05N C 1.1442(10) 0.6751(7) 0.9552(5) 0.044(3) Uani 1 1 d . U . . .
H05N H 1.190257 0.669468 0.957677 0.053 Uiso 1 1 calc R . . . .
C05O C 0.6054(11) 0.4304(7) 0.8258(6) 0.051(3) Uani 1 1 d . U . . .
H05O H 0.589577 0.410818 0.844643 0.061 Uiso 1 1 calc R . . . .
C05P C 0.8776(10) 0.5402(7) 0.6736(6) 0.048(3) Uani 1 1 d . U . . .
H05P H 0.888605 0.571597 0.673685 0.057 Uiso 1 1 calc R . . . .
C05Q C 0.9426(10) 0.8405(7) 0.9306(5) 0.042(2) Uani 1 1 d . U . . .
H05Q H 0.932167 0.844795 0.905379 0.051 Uiso 1 1 calc R . . . .
C05R C 0.4469(12) 0.5040(8) 0.9179(6) 0.059(3) Uani 1 1 d . U . . .
H05R H 0.419899 0.477996 0.921873 0.071 Uiso 1 1 calc R . . . .
C05S C 0.6084(10) 0.7645(7) 0.9459(5) 0.044(3) Uani 1 1 d . U . . .
H05S H 0.632396 0.776350 0.966182 0.052 Uiso 1 1 calc R . . . .
C05T C 1.0735(11) 0.7110(8) 0.6484(6) 0.051(2) Uani 1 1 d . U . . .
C05U C 0.7697(13) 0.8435(9) 0.5304(7) 0.068(3) Uani 1 1 d . U . . .
H05U H 0.753232 0.823856 0.511820 0.081 Uiso 1 1 calc R . . . .
C05V C 0.3446(10) 0.5120(7) 0.7674(5) 0.043(3) Uani 1 1 d . U . . .
F05W F 1.1841(11) 0.6001(8) 0.6147(6) 0.140(9) Uani 1 1 d . . . . .
C05X C 0.8505(10) 0.4357(7) 0.8333(6) 0.048(3) Uani 1 1 d . U . . .
C05Y C 1.1856(10) 0.8501(7) 0.9009(5) 0.043(3) Uani 1 1 d . U . . .
H05Y H 1.210785 0.869592 0.916316 0.051 Uiso 1 1 calc R . . . .
C05Z C 0.5511(10) 0.4773(7) 0.5565(5) 0.044(3) Uani 1 1 d . U . . .
H05Z H 0.579242 0.453760 0.565255 0.053 Uiso 1 1 calc R . . . .
C060 C 0.7573(13) 0.8341(9) 0.5667(7) 0.066(3) Uani 1 1 d . U . . .
C061 C 0.8808(10) 0.9507(8) 0.7088(6) 0.051(3) Uani 1 1 d . U . . .
H061 H 0.888548 0.982486 0.711083 0.062 Uiso 1 1 calc R . . . .
C063 C 0.5362(10) 0.4408(7) 0.6563(5) 0.040(3) Uani 1 1 d . U . . .
H063 H 0.502329 0.419716 0.649995 0.048 Uiso 1 1 calc R . . . .
C064 C 1.1728(9) 0.8108(6) 0.8434(5) 0.041(3) Uani 1 1 d . U . . .
H064 H 1.189592 0.804053 0.819630 0.049 Uiso 1 1 calc R . . . .
C065 C 0.9351(10) 0.4729(7) 0.8000(6) 0.048(3) Uani 1 1 d . U . . .
H065 H 0.980505 0.475529 0.793546 0.058 Uiso 1 1 calc R . . . .
C066 C 1.2047(9) 0.6965(6) 0.7987(5) 0.041(3) Uani 1 1 d . U . . .
H066 H 1.247228 0.704498 0.789645 0.049 Uiso 1 1 calc R . . . .
C067 C 0.8882(10) 0.5014(7) 0.7833(6) 0.046(2) Uani 1 1 d . U . . .
C068 C 0.2821(9) 0.6612(7) 0.7161(5) 0.044(3) Uani 1 1 d . U . . .
H068 H 0.240745 0.653051 0.726620 0.053 Uiso 1 1 calc R . . . .
C069 C 0.8667(12) 0.4962(8) 0.9271(6) 0.061(3) Uani 1 1 d . U . . .
H069 H 0.832990 0.479097 0.938912 0.074 Uiso 1 1 calc R . . . .
C06A C 0.3952(11) 0.7149(8) 0.5392(6) 0.054(3) Uani 1 1 d . U . . .
C06B C 0.7700(12) 0.5989(8) 0.9478(7) 0.062(3) Uani 1 1 d . U . . .
C06C C 0.7672(13) 0.6636(9) 1.0062(7) 0.065(3) Uani 1 1 d . U . . .
C06D C 0.6966(10) 0.5603(8) 0.5951(6) 0.051(3) Uani 1 1 d . U . . .
H06D H 0.709454 0.558047 0.620068 0.061 Uiso 1 1 calc R . . . .
C06E C 0.4988(12) 0.8446(9) 0.5951(7) 0.065(4) Uani 1 1 d . U . . .
C06F C 0.6862(10) 0.8954(7) 0.6838(6) 0.048(3) Uani 1 1 d . U . . .
H06F H 0.731881 0.899639 0.678723 0.057 Uiso 1 1 calc R . . . .
C06H C 0.5775(12) 0.7846(9) 0.6034(7) 0.068(3) Uani 1 1 d . U . . .
H06H H 0.588855 0.755831 0.613498 0.082 Uiso 1 1 calc R . . . .
C06I C 0.8234(13) 0.6039(9) 0.9709(7) 0.065(3) Uani 1 1 d . U . . .
H06I H 0.861899 0.586334 0.966158 0.078 Uiso 1 1 calc R . . . .
C06J C 0.7098(11) 0.5246(8) 0.5725(6) 0.052(3) Uani 1 1 d . U . . .
H06J H 0.727513 0.496764 0.581392 0.062 Uiso 1 1 calc R . . . .
C06K C 0.7927(10) 0.7957(7) 0.9812(5) 0.048(3) Uani 1 1 d . U . . .
H06K H 0.798971 0.793778 1.007024 0.057 Uiso 1 1 calc R . . . .
C06L C 1.0533(9) 0.7217(6) 0.9325(5) 0.039(2) Uani 1 1 d . U . . .
C06M C 0.3663(10) 0.6491(7) 0.5762(5) 0.046(3) Uani 1 1 d . U . . .
H06M H 0.334276 0.631328 0.588801 0.056 Uiso 1 1 calc R . . . .
F06N F 0.7034(12) 0.6612(7) 0.4551(9) 0.180(14) Uani 1 1 d . . . . .
C06O C 1.1003(11) 0.7102(8) 0.6140(6) 0.055(3) Uani 1 1 d . U . . .
H06O H 1.095049 0.735273 0.597767 0.066 Uiso 1 1 calc R . . . .
C06P C 0.9161(10) 0.4418(7) 0.8253(6) 0.050(3) Uani 1 1 d . U . . .
H06P H 0.948507 0.424079 0.837684 0.060 Uiso 1 1 calc R . . . .
C06Q C 0.7815(12) 0.8598(9) 0.5930(7) 0.065(3) Uani 1 1 d . U . . .
H06Q H 0.776500 0.851185 0.617952 0.078 Uiso 1 1 calc R . . . .
C06R C 0.8478(11) 0.4509(8) 0.6718(6) 0.054(3) Uani 1 1 d . U . . .
H06R H 0.837998 0.419298 0.670915 0.065 Uiso 1 1 calc R . . . .
C06S C 0.9293(10) 0.8634(7) 0.9930(5) 0.045(3) Uani 1 1 d . U . . .
C06T C 0.5217(11) 0.5791(8) 0.9087(6) 0.054(3) Uani 1 1 d . U . . .
H06T H 0.548494 0.605395 0.905781 0.065 Uiso 1 1 calc R . . . .
C06U C 1.1369(12) 0.6702(8) 0.6030(7) 0.061(3) Uani 1 1 d . U . . .
H06U H 1.153218 0.667963 0.578579 0.074 Uiso 1 1 calc R . . . .
C06V C 0.9717(10) 0.8300(7) 1.0051(5) 0.046(3) Uani 1 1 d . U . . .
H06V H 0.981005 0.826691 1.030485 0.055 Uiso 1 1 calc R . . . .
C06W C 1.0810(11) 0.6732(8) 0.6722(6) 0.055(3) Uani 1 1 d . U . . .
H06W H 1.059791 0.672405 0.695476 0.066 Uiso 1 1 calc R . . . .
C06X C 0.9770(12) 0.5044(8) 0.9082(6) 0.059(3) Uani 1 1 d . U . . .
C06Y C 0.9156(10) 0.8687(7) 0.9579(5) 0.046(3) Uani 1 1 d . U . . .
H06Y H 0.886322 0.892447 0.950858 0.056 Uiso 1 1 calc R . . . .
C06Z C 0.6563(13) 0.4763(9) 0.9790(7) 0.066(3) Uani 1 1 d . U . . .
H06Z H 0.636796 0.477342 1.002675 0.079 Uiso 1 1 calc R . . . .
C070 C 0.9611(11) 0.6040(8) 0.5909(6) 0.057(3) Uani 1 1 d . U . . .
H070 H 1.004554 0.592379 0.594230 0.068 Uiso 1 1 calc R . . . .
C071 C 0.7174(12) 0.5121(9) 0.9301(7) 0.063(3) Uani 1 1 d . U . . .
C072 C 0.8063(12) 0.8818(9) 0.5210(7) 0.066(3) Uani 1 1 d . U . . .
H072 H 0.814737 0.889824 0.496226 0.079 Uiso 1 1 calc R . . . .
C073 C 0.3105(10) 0.5371(7) 0.7946(5) 0.044(3) Uani 1 1 d . U . . .
H073 H 0.264412 0.532772 0.798432 0.053 Uiso 1 1 calc R . . . .
C074 C 0.6926(12) 0.5121(9) 0.9654(7) 0.064(3) Uani 1 1 d . U . . .
H074 H 0.700767 0.537683 0.980706 0.076 Uiso 1 1 calc R . . . .
C075 C 0.9648(12) 0.5440(8) 0.8903(6) 0.060(3) Uani 1 1 d . U . . .
H075 H 0.998559 0.560508 0.877931 0.072 Uiso 1 1 calc R . . . .
C076 C 0.8594(11) 0.5214(7) 0.6412(6) 0.053(3) Uani 1 1 d . U . . .
H076 H 0.858145 0.538603 0.619134 0.064 Uiso 1 1 calc R . . . .
C077 C 0.8422(11) 0.4742(8) 0.6421(6) 0.054(3) Uani 1 1 d . U . . .
C078 C 0.6520(10) 0.4869(7) 0.7696(5) 0.045(3) Uani 1 1 d . U . . .
H078 H 0.668067 0.505386 0.750164 0.054 Uiso 1 1 calc R . . . .
C079 C 0.6706(11) 0.5722(8) 0.5223(6) 0.053(3) Uani 1 1 d . U . . .
H079 H 0.664296 0.577117 0.496796 0.064 Uiso 1 1 calc R . . . .
C07A C 0.5314(12) 0.5520(8) 0.9387(7) 0.061(3) Uani 1 1 d . U . . .
H07A H 0.563903 0.559409 0.956582 0.073 Uiso 1 1 calc R . . . .
C07B C 0.9294(12) 0.4805(8) 0.9277(7) 0.062(3) Uani 1 1 d . U . . .
H07B H 0.940626 0.453788 0.941043 0.074 Uiso 1 1 calc R . . . .
C07C C 0.8988(12) 0.5590(9) 0.8914(6) 0.061(3) Uani 1 1 d . U . . .
H07C H 0.887585 0.586033 0.878541 0.073 Uiso 1 1 calc R . . . .
C07D C 0.6247(12) 0.8086(9) 0.5860(7) 0.068(3) Uani 1 1 d . U . . .
C07E C 0.9210(11) 0.5876(8) 0.5632(6) 0.057(3) Uani 1 1 d . U . . .
H07E H 0.938938 0.566293 0.546306 0.068 Uiso 1 1 calc R . . . .
C07F C 0.8504(11) 0.9261(8) 0.7361(6) 0.056(3) Uani 1 1 d . U . . .
H07F H 0.835195 0.941906 0.757204 0.068 Uiso 1 1 calc R . . . .
C07G C 0.6956(10) 0.5317(8) 0.5350(6) 0.051(3) Uani 1 1 d . U . . .
H07G H 0.703624 0.507766 0.518080 0.062 Uiso 1 1 calc R . . . .
F07H F 0.4997(8) 0.4893(8) 0.9735(6) 0.129(9) Uani 1 1 d . . . . .
C07I C 1.1197(11) 0.6383(8) 0.6607(6) 0.055(3) Uani 1 1 d . U . . .
H07I H 1.127562 0.613828 0.677153 0.066 Uiso 1 1 calc R . . . .
C07J C 0.7130(13) 0.6265(9) 0.9545(7) 0.065(3) Uani 1 1 d . U . . .
H07J H 0.675375 0.624012 0.939034 0.077 Uiso 1 1 calc R . . . .
C07K C 0.6733(13) 0.4335(9) 0.9198(7) 0.066(3) Uani 1 1 d . U . . .
H07K H 0.669327 0.406596 0.905464 0.080 Uiso 1 1 calc R . . . .
C07L C 0.3501(11) 0.6912(8) 0.5583(6) 0.055(3) Uani 1 1 d . U . . .
H07L H 0.306184 0.702577 0.559898 0.065 Uiso 1 1 calc R . . . .
C07M C 0.7125(13) 0.6570(9) 0.9837(7) 0.064(3) Uani 1 1 d . U . . .
H07M H 0.673365 0.674010 0.988344 0.076 Uiso 1 1 calc R . . . .
C07T C 0.7032(9) 0.6894(6) 0.4803(4) 0.078(3) Uani 1 1 d . U . . .
C07P C 0.6480(7) 0.7161(6) 0.4878(4) 0.079(4) Uani 1 1 d G U . . .
H07P H 0.610652 0.714978 0.471943 0.095 Uiso 1 1 calc R . . . .
C062 C 0.6474(7) 0.7444(5) 0.5183(5) 0.076(3) Uani 1 1 d G U . . .
H062 H 0.609702 0.762635 0.523409 0.091 Uiso 1 1 calc R . . . .
C06G C 0.7021(9) 0.7460(5) 0.5415(4) 0.071(3) Uani 1 1 d G U . . .
C07O C 0.7573(7) 0.7193(6) 0.5340(4) 0.074(3) Uani 1 1 d G U . . .
H07O H 0.794629 0.720460 0.549843 0.088 Uiso 1 1 calc R . . . .
C07Q C 0.7578(7) 0.6910(6) 0.5035(5) 0.076(3) Uani 1 1 d G U . . .
H07Q H 0.795580 0.672803 0.498376 0.092 Uiso 1 1 calc R . . . .
C07U C 0.6093(13) 0.8540(9) 0.5741(8) 0.071(3) Uani 1 1 d . U . . .
H07U H 0.642466 0.872776 0.563449 0.086 Uiso 1 1 calc R . . . .
C07V C 0.7041(13) 0.4756(9) 0.9083(7) 0.065(3) Uani 1 1 d . U . . .
H07V H 0.716082 0.477989 0.883118 0.078 Uiso 1 1 calc R . . . .
C07Y C 0.5452(13) 0.8698(10) 0.5783(8) 0.074(4) Uani 1 1 d . U . . .
H07Y H 0.533872 0.899024 0.569129 0.089 Uiso 1 1 calc R . . . .
C3 C 1.1479(12) 0.6365(8) 0.6265(7) 0.062(3) Uani 1 1 d . U . . .
C12 C 0.4923(12) 0.5134(9) 0.9423(7) 0.060(3) Uani 1 1 d . U . . .
Cu1A Cu 0.7508(4) 0.7682(4) 0.6441(3) 0.039(3) Uani 0.339(14) 1 d . . P A 2

loop_
_atom_site_aniso_label
_atom_site_aniso_U_11
_atom_site_aniso_U_22
_atom_site_aniso_U_33
_atom_site_aniso_U_23
_atom_site_aniso_U_13
_atom_site_aniso_U_12
Se01 0.0237(8) 0.0271(9) 0.0291(8) -0.0019(6) -0.0027(6) 0.0013(7)
Se02 0.0228(8) 0.0281(9) 0.0305(8) -0.0008(6) -0.0014(6) -0.0004(7)
Se03 0.0292(9) 0.0302(9) 0.0275(8) -0.0019(7) -0.0023(7) 0.0024(7)
Se04 0.0218(8) 0.0273(9) 0.0288(8) -0.0006(6) -0.0005(6) -0.0015(7)
Se05 0.0250(8) 0.0308(9) 0.0280(8) -0.0016(6) 0.0011(7) -0.0029(7)
Se06 0.0252(8) 0.0293(9) 0.0296(8) 0.0015(7) -0.0016(7) -0.0012(7)
Se07 0.0231(8) 0.0331(9) 0.0274(8) -0.0031(6) 0.0006(6) -0.0022(7)
Se08 0.0214(8) 0.0289(9) 0.0348(8) -0.0046(7) -0.0032(7) 0.0018(7)
Se09 0.0272(9) 0.0341(10) 0.0317(8) 0.0014(7) -0.0041(7) -0.0047(7)
Se0A 0.0233(8) 0.0303(9) 0.0309(8) -0.0039(7) -0.0030(7) 0.0043(7)
Se0B 0.0231(8) 0.0373(10) 0.0264(8) -0.0006(7) -0.0009(6) -0.0028(7)
Se0C 0.0245(8) 0.0317(9) 0.0315(8) 0.0019(7) 0.0001(7) -0.0014(7)
Se0D 0.0253(8) 0.0341(10) 0.0322(8) -0.0001(7) -0.0034(7) 0.0010(7)
Se0E 0.0283(9) 0.0264(9) 0.0310(8) 0.0010(6) -0.0019(7) 0.0010(7)
Se0F 0.0251(8) 0.0458(11) 0.0315(8) -0.0063(7) 0.0025(7) -0.0078(8)
Se0G 0.0312(9) 0.0349(10) 0.0419(10) 0.0092(8) 0.0040(8) -0.0012(8)
Cu0H 0.0222(11) 0.0232(12) 0.0314(11) -0.0003(9) -0.0016(9) 0.0014(9)
Cu0I 0.0262(12) 0.0304(13) 0.0293(11) 0.0010(9) -0.0037(9) 0.0024(10)
Cu0J 0.0283(12) 0.0269(13) 0.0349(12) -0.0022(10) 0.0014(10) 0.0050(10)
Cu0K 0.0230(11) 0.0323(13) 0.0313(12) -0.0053(10) -0.0025(9) 0.0022(10)
Cu0L 0.0277(12) 0.0325(13) 0.0283(11) 0.0005(10) -0.0019(10) -0.0020(10)
Cu0M 0.0230(11) 0.0338(13) 0.0290(11) -0.0002(9) -0.0023(9) 0.0007(10)
Cu0N 0.0229(11) 0.0286(12) 0.0309(11) -0.0017(9) -0.0017(9) -0.0028(10)
Cu0O 0.0289(13) 0.0263(13) 0.0389(13) -0.0021(10) 0.0023(10) 0.0042(10)
Cu0P 0.0279(12) 0.0290(13) 0.0350(12) -0.0001(10) -0.0036(10) -0.0031(10)
Cu0Q 0.0265(12) 0.0363(14) 0.0356(12) -0.0031(10) -0.0027(10) -0.0001(11)
Cu0R 0.0238(12) 0.0347(14) 0.0332(12) -0.0008(10) -0.0036(9) -0.0005(10)
Cu0S 0.0274(12) 0.0397(14) 0.0358(13) -0.0090(11) -0.0081(10) 0.0054(11)
Cu0T 0.0284(13) 0.0449(15) 0.0311(12) -0.0027(11) -0.0034(10) -0.0004(11)
Cu0U 0.0266(12) 0.0317(13) 0.0303(11) 0.0015(10) -0.0028(9) -0.0030(10)
Cu0V 0.0245(12) 0.0390(14) 0.0356(13) -0.0021(11) -0.0051(10) 0.0017(11)
Cu0W 0.0289(13) 0.0433(15) 0.0349(13) -0.0003(11) 0.0032(10) -0.0063(11)
Cu0X 0.0257(12) 0.0534(17) 0.0364(13) -0.0110(11) -0.0014(10) -0.0026(12)
Cu0Y 0.0260(13) 0.0430(15) 0.0424(14) -0.0143(12) 0.0018(11) -0.0067(11)
Cu0Z 0.0300(13) 0.0466(16) 0.0341(12) 0.0000(11) -0.0033(10) -0.0004(12)
Cu10 0.0306(13) 0.0562(18) 0.0394(14) 0.0019(12) 0.0046(11) -0.0064(13)
Cu11 0.0391(16) 0.070(2) 0.0481(16) 0.0304(15) -0.0092(13) -0.0127(15)
Cu1 0.052(3) 0.064(4) 0.055(4) 0.022(3) 0.018(3) 0.011(3)
P013 0.024(2) 0.027(2) 0.0282(19) -0.0035(16) -0.0033(15) -0.0018(17)
P014 0.027(2) 0.032(2) 0.0291(19) 0.0035(16) -0.0037(16) -0.0047(18)
P015 0.027(2) 0.026(2) 0.031(2) 0.0001(16) -0.0011(16) -0.0001(17)
P016 0.025(2) 0.027(2) 0.042(2) -0.0023(18) -0.0014(17) 0.0066(17)
P017 0.024(2) 0.030(2) 0.034(2) 0.0020(17) 0.0024(16) -0.0022(17)
P018 0.028(2) 0.041(3) 0.034(2) 0.0027(18) 0.0012(17) -0.003(2)
P019 0.038(3) 0.079(4) 0.051(3) 0.032(3) -0.009(2) -0.011(3)
P01B 0.055(3) 0.076(3) 0.084(3) 0.041(3) 0.024(3) 0.009(3)
F01D 0.034(6) 0.056(7) 0.060(7) -0.010(6) 0.004(5) -0.007(5)
F01E 0.056(7) 0.050(7) 0.063(7) -0.021(6) -0.007(6) 0.003(6)
F01F 0.049(7) 0.059(8) 0.091(10) -0.010(7) 0.030(7) -0.018(6)
F01H 0.038(6) 0.061(8) 0.093(10) 0.017(7) 0.005(6) -0.012(6)
F01J 0.066(8) 0.055(8) 0.077(9) 0.023(6) 0.017(7) 0.011(7)
F01K 0.024(5) 0.067(8) 0.076(8) -0.011(6) 0.003(5) 0.004(5)
F01L 0.090(11) 0.052(8) 0.094(10) 0.038(7) -0.021(8) -0.009(7)
F01M 0.063(8) 0.057(8) 0.069(8) -0.011(6) -0.016(7) -0.009(6)
F01N 0.068(8) 0.058(8) 0.062(8) -0.030(6) 0.008(6) 0.010(7)
C01O 0.035(5) 0.037(5) 0.035(5) -0.004(5) 0.007(5) 0.000(5)
F01P 0.092(11) 0.088(11) 0.060(8) -0.013(8) 0.009(8) 0.016(9)
F01Q 0.080(10) 0.053(8) 0.094(10) 0.036(7) 0.021(8) 0.007(7)
C01R 0.034(5) 0.042(5) 0.050(5) -0.007(5) -0.001(5) 0.005(5)
F01S 0.107(11) 0.049(7) 0.066(8) -0.007(6) -0.038(8) -0.019(8)
C01T 0.036(5) 0.045(5) 0.049(5) -0.012(5) 0.002(5) 0.007(5)
F01U 0.065(9) 0.092(11) 0.081(10) 0.013(8) 0.000(8) 0.035(8)
F01V 0.105(13) 0.123(14) 0.101(12) -0.052(11) 0.044(10) -0.072(12)
C01W 0.036(5) 0.032(5) 0.044(5) -0.012(4) 0.002(4) -0.001(4)
C01X 0.030(4) 0.040(5) 0.042(5) -0.010(4) -0.004(4) 0.006(4)
F01Y 0.129(14) 0.095(12) 0.050(8) 0.030(8) -0.026(9) -0.015(11)
F01Z 0.056(9) 0.105(13) 0.111(13) 0.010(10) 0.015(9) 0.033(9)
C020 0.040(5) 0.037(5) 0.045(5) -0.001(4) -0.002(5) -0.008(5)
C021 0.038(5) 0.041(5) 0.040(5) -0.005(4) 0.002(4) -0.004(5)
C022 0.039(5) 0.046(5) 0.043(5) -0.004(5) 0.001(5) -0.004(5)
C023 0.036(4) 0.038(4) 0.042(4) 0.003(4) -0.001(4) -0.004(4)
C024 0.033(4) 0.032(4) 0.039(4) -0.003(4) 0.000(4) -0.004(4)
C025 0.033(5) 0.034(5) 0.040(5) -0.005(4) 0.000(4) 0.001(4)
F026 0.158(19) 0.117(15) 0.080(11) 0.009(11) 0.002(12) -0.012(15)
C027 0.047(5) 0.051(5) 0.051(5) 0.004(5) 0.005(5) -0.003(5)
C028 0.036(5) 0.036(5) 0.044(5) -0.005(4) 0.003(4) 0.001(5)
C029 0.045(6) 0.054(6) 0.053(6) -0.016(5) 0.001(5) -0.001(5)
C02A 0.032(5) 0.039(5) 0.043(5) -0.005(4) -0.004(4) 0.004(4)
C02B 0.032(5) 0.042(5) 0.045(5) -0.005(4) -0.003(4) 0.005(4)
F02C 0.091(11) 0.075(10) 0.104(12) -0.026(9) -0.017(9) 0.043(9)
C02D 0.033(5) 0.039(5) 0.046(5) -0.007(4) -0.003(4) 0.004(4)
C02E 0.043(5) 0.039(5) 0.050(5) 0.001(4) 0.003(4) 0.002(4)
C02F 0.039(4) 0.044(4) 0.045(4) -0.004(4) -0.004(4) 0.001(4)
C02G 0.048(6) 0.042(6) 0.048(5) 0.002(5) -0.007(5) 0.000(5)
C02I 0.043(5) 0.038(5) 0.051(5) 0.006(5) 0.002(5) -0.005(5)
C02J 0.047(6) 0.042(6) 0.054(6) 0.004(5) 0.000(5) -0.006(5)
C02K 0.041(5) 0.042(5) 0.042(5) -0.001(4) 0.000(4) 0.000(4)
C02L 0.038(4) 0.044(4) 0.043(4) -0.002(4) 0.002(4) -0.002(4)
C02M 0.034(4) 0.032(4) 0.043(4) -0.002(4) 0.002(4) -0.004(4)
C02N 0.032(4) 0.043(4) 0.046(4) -0.001(4) 0.000(4) 0.004(4)
C02O 0.033(5) 0.036(5) 0.044(5) -0.012(4) 0.002(4) 0.004(4)
C02P 0.046(6) 0.045(6) 0.052(6) 0.005(5) -0.003(5) 0.000(5)
C02Q 0.033(5) 0.042(5) 0.044(5) -0.004(5) 0.001(5) 0.000(5)
C02R 0.044(6) 0.036(5) 0.053(6) 0.004(5) 0.005(5) -0.002(5)
C02S 0.040(5) 0.033(5) 0.035(5) 0.002(5) -0.002(5) 0.002(5)
C02T 0.038(4) 0.042(4) 0.047(4) -0.010(4) -0.001(4) 0.004(4)
C02U 0.039(4) 0.043(4) 0.047(4) -0.001(4) -0.004(4) 0.004(4)
C02V 0.059(6) 0.059(6) 0.073(6) 0.020(6) 0.011(6) 0.000(6)
C02W 0.036(4) 0.040(5) 0.048(5) -0.012(4) 0.001(4) 0.005(4)
C02X 0.039(4) 0.044(5) 0.044(4) -0.003(4) -0.003(4) 0.001(4)
C02Y 0.040(5) 0.044(6) 0.052(5) -0.005(5) 0.010(5) 0.003(5)
C02Z 0.040(5) 0.049(5) 0.043(5) -0.013(5) 0.005(5) -0.002(5)
F030 0.133(15) 0.089(11) 0.078(10) -0.030(9) -0.055(10) 0.006(11)
C031 0.037(5) 0.045(6) 0.048(5) -0.011(5) 0.004(5) 0.004(5)
C032 0.045(5) 0.048(5) 0.047(5) -0.002(4) -0.003(4) -0.006(4)
C033 0.043(4) 0.049(5) 0.050(4) 0.003(4) 0.000(4) 0.001(4)
C035 0.040(5) 0.049(5) 0.047(5) -0.006(4) -0.005(4) 0.003(4)
C036 0.040(5) 0.039(5) 0.041(5) 0.001(5) -0.004(5) -0.008(5)
F037 0.135(16) 0.127(16) 0.093(12) 0.050(11) -0.028(11) -0.082(13)
C038 0.044(4) 0.048(4) 0.044(4) 0.001(4) 0.003(4) -0.003(4)
C039 0.044(6) 0.051(6) 0.053(6) -0.007(5) -0.010(5) 0.009(5)
C03A 0.036(5) 0.037(5) 0.043(5) -0.003(5) 0.001(5) -0.001(5)
C03B 0.033(5) 0.035(5) 0.043(5) -0.006(4) -0.001(4) 0.004(4)
C03D 0.035(4) 0.039(4) 0.044(4) -0.002(4) -0.001(4) 0.002(4)
C03E 0.037(4) 0.038(5) 0.044(4) 0.002(4) -0.004(4) -0.003(4)
C03F 0.037(5) 0.034(5) 0.050(5) 0.002(5) 0.003(5) -0.008(5)
C03G 0.046(5) 0.057(5) 0.058(5) -0.011(5) 0.000(5) -0.002(5)
C03H 0.049(5) 0.048(5) 0.047(4) 0.001(4) -0.003(4) -0.005(4)
C03I 0.050(5) 0.053(5) 0.051(4) 0.006(4) -0.002(4) -0.004(4)
C03J 0.047(4) 0.053(4) 0.046(4) -0.001(4) 0.003(4) -0.003(4)
C03K 0.052(6) 0.045(6) 0.050(6) -0.002(5) 0.002(5) -0.005(5)
C03L 0.046(6) 0.052(6) 0.052(6) -0.011(5) -0.003(5) 0.007(5)
C03M 0.036(4) 0.044(4) 0.042(4) -0.006(4) 0.001(4) 0.000(4)
C03N 0.042(5) 0.042(5) 0.040(5) -0.002(5) 0.001(5) 0.001(5)
F03O 0.129(15) 0.070(11) 0.128(14) 0.051(10) -0.013(12) 0.058(10)
C03Q 0.051(5) 0.049(5) 0.049(5) 0.002(5) -0.004(5) -0.009(5)
C03R 0.058(6) 0.052(6) 0.049(6) 0.009(5) -0.005(5) -0.006(5)
C03S 0.043(6) 0.037(5) 0.044(5) 0.003(5) -0.003(5) 0.005(5)
C03T 0.045(4) 0.048(4) 0.046(4) -0.003(4) -0.001(4) -0.005(4)
C03U 0.034(5) 0.044(5) 0.043(5) -0.004(4) 0.002(4) 0.006(5)
C03V 0.040(4) 0.043(4) 0.042(4) -0.005(4) 0.001(4) 0.001(4)
C03W 0.042(4) 0.048(4) 0.046(4) -0.005(4) 0.002(4) 0.000(4)
C03X 0.037(5) 0.031(5) 0.043(5) -0.003(4) 0.000(4) -0.001(4)
C03Y 0.037(5) 0.036(5) 0.047(5) -0.009(5) 0.004(5) -0.001(5)
C03Z 0.033(5) 0.046(6) 0.050(5) -0.006(5) -0.006(5) 0.003(5)
C040 0.045(6) 0.041(6) 0.046(5) 0.001(5) -0.006(5) -0.001(5)
C041 0.043(5) 0.037(5) 0.046(5) 0.000(4) -0.003(5) -0.001(5)
C042 0.035(5) 0.045(5) 0.050(5) -0.006(5) -0.003(5) 0.002(5)
C043 0.037(4) 0.045(5) 0.048(4) -0.004(4) 0.002(4) 0.002(4)
C044 0.046(6) 0.035(6) 0.049(6) 0.002(5) -0.004(5) -0.007(5)
C045 0.046(6) 0.027(5) 0.049(5) -0.007(5) -0.005(5) -0.001(5)
C046 0.046(5) 0.045(5) 0.049(5) 0.001(5) 0.001(5) -0.005(5)
C047 0.049(5) 0.058(5) 0.059(5) -0.010(4) 0.001(4) -0.001(5)
C048 0.045(5) 0.045(5) 0.043(5) -0.003(4) 0.002(4) 0.000(4)
C049 0.039(4) 0.038(4) 0.044(4) 0.002(4) 0.002(4) -0.005(4)
C04A 0.051(5) 0.049(5) 0.049(5) 0.002(4) -0.004(4) -0.009(4)
C04B 0.037(5) 0.043(6) 0.048(5) -0.008(5) -0.001(5) 0.001(5)
C04C 0.048(5) 0.040(5) 0.041(5) 0.000(5) -0.001(5) 0.003(5)
C04D 0.046(5) 0.050(5) 0.052(4) -0.001(4) -0.004(4) -0.001(4)
C04E 0.040(5) 0.040(5) 0.044(5) -0.007(5) 0.002(5) -0.006(5)
C04F 0.041(5) 0.036(5) 0.046(5) 0.000(4) -0.003(4) 0.002(4)
C04G 0.056(6) 0.051(6) 0.052(6) 0.005(5) -0.006(5) -0.007(5)
C04H 0.051(6) 0.034(5) 0.054(6) 0.003(5) -0.004(5) -0.005(5)
C04I 0.035(5) 0.041(5) 0.051(5) -0.006(5) 0.003(5) 0.008(5)
C04J 0.033(5) 0.038(5) 0.046(5) -0.001(4) 0.003(4) 0.005(4)
C04K 0.069(6) 0.069(6) 0.065(6) 0.014(6) -0.004(6) -0.014(6)
C04L 0.037(5) 0.040(6) 0.048(5) -0.012(5) 0.001(5) 0.000(5)
C04M 0.040(5) 0.037(5) 0.046(5) 0.000(4) -0.001(5) -0.003(5)
C04N 0.043(4) 0.049(5) 0.049(4) -0.002(4) -0.001(4) 0.002(4)
C04O 0.042(5) 0.045(5) 0.040(4) 0.001(4) -0.002(4) -0.004(4)
C04P 0.043(6) 0.053(6) 0.056(6) -0.005(5) -0.008(5) 0.006(5)
C04R 0.042(5) 0.040(5) 0.051(5) 0.004(4) 0.001(4) 0.002(4)
C04S 0.046(5) 0.047(5) 0.046(5) -0.004(5) 0.009(5) 0.002(5)
C04T 0.047(5) 0.048(5) 0.052(5) -0.001(4) 0.003(4) -0.007(4)
C04U 0.044(6) 0.042(6) 0.051(6) -0.002(5) -0.002(5) -0.006(5)
C04V 0.038(4) 0.042(4) 0.041(4) -0.001(4) 0.002(4) -0.002(4)
C04W 0.045(6) 0.041(6) 0.047(6) 0.003(5) -0.005(5) -0.009(5)
C04X 0.037(4) 0.034(4) 0.045(4) -0.007(4) 0.001(4) -0.001(4)
C04Y 0.039(6) 0.035(5) 0.045(5) -0.001(5) -0.005(5) -0.004(5)
C04Z 0.046(6) 0.048(6) 0.057(6) 0.007(5) 0.002(5) 0.004(5)
C050 0.040(5) 0.047(5) 0.047(5) -0.008(5) 0.001(5) 0.002(5)
C051 0.056(5) 0.056(5) 0.053(5) 0.002(5) -0.003(5) -0.004(5)
C052 0.060(6) 0.068(6) 0.064(6) 0.005(5) 0.005(5) -0.007(5)
C053 0.065(6) 0.067(6) 0.064(6) 0.012(6) -0.003(6) -0.002(6)
C054 0.042(5) 0.042(5) 0.052(5) -0.006(4) -0.004(4) 0.007(4)
C055 0.053(5) 0.039(5) 0.051(5) -0.003(5) 0.000(5) -0.003(5)
C056 0.048(5) 0.057(5) 0.053(5) -0.009(4) 0.003(4) -0.001(4)
C057 0.043(5) 0.048(5) 0.054(5) 0.001(5) -0.004(5) 0.008(5)
C058 0.050(5) 0.043(5) 0.051(5) 0.002(5) -0.001(5) -0.008(5)
C059 0.035(4) 0.031(4) 0.042(4) -0.003(4) 0.001(4) 0.001(4)
C05A 0.046(6) 0.042(5) 0.051(5) -0.003(5) -0.008(5) -0.004(5)
C05B 0.041(5) 0.041(5) 0.052(5) 0.004(4) 0.003(4) 0.005(4)
C05C 0.061(5) 0.061(5) 0.057(5) 0.018(4) -0.005(5) -0.006(5)
C05D 0.049(6) 0.050(6) 0.059(6) 0.007(5) -0.004(5) 0.001(5)
C05E 0.048(5) 0.056(5) 0.055(5) -0.014(5) -0.001(5) 0.002(5)
C05F 0.061(5) 0.068(5) 0.063(5) 0.001(5) 0.002(5) -0.004(5)
C05G 0.046(4) 0.046(4) 0.056(4) -0.004(4) -0.003(4) 0.005(4)
C05H 0.044(5) 0.046(5) 0.053(5) 0.002(4) 0.006(4) 0.005(5)
C05I 0.042(5) 0.043(6) 0.047(5) -0.005(5) 0.008(5) -0.002(5)
C05J 0.047(5) 0.048(5) 0.045(5) -0.008(4) 0.003(4) -0.005(5)
C05K 0.043(5) 0.041(5) 0.045(5) 0.004(5) -0.004(5) -0.002(5)
C05L 0.047(6) 0.039(6) 0.048(5) 0.004(5) -0.005(5) -0.008(5)
C05M 0.040(5) 0.047(6) 0.042(5) -0.010(5) 0.001(5) -0.001(5)
C05N 0.043(6) 0.040(5) 0.048(5) 0.001(5) -0.008(5) 0.002(5)
C05O 0.054(5) 0.044(5) 0.055(5) 0.004(5) 0.001(5) -0.007(5)
C05P 0.044(5) 0.045(5) 0.054(5) -0.010(4) -0.002(5) 0.007(5)
C05Q 0.042(4) 0.044(4) 0.041(4) -0.002(4) -0.001(4) -0.005(4)
C05R 0.058(6) 0.057(6) 0.063(6) 0.013(5) -0.001(5) -0.006(6)
C05S 0.045(5) 0.044(5) 0.042(5) -0.004(5) 0.003(5) -0.004(5)
C05T 0.048(4) 0.051(4) 0.054(4) -0.004(4) -0.006(4) -0.002(4)
C05U 0.062(5) 0.070(5) 0.071(5) 0.012(4) 0.009(4) -0.002(4)
C05V 0.042(5) 0.042(5) 0.046(5) 0.000(5) -0.001(5) -0.004(5)
F05W 0.130(16) 0.140(18) 0.150(18) -0.039(14) -0.032(14) 0.111(15)
C05X 0.045(6) 0.048(6) 0.052(6) 0.003(5) 0.006(5) 0.007(5)
C05Y 0.041(5) 0.038(5) 0.049(5) 0.006(5) 0.000(5) -0.012(5)
C05Z 0.044(5) 0.044(5) 0.046(5) -0.005(4) -0.001(4) -0.002(4)
C060 0.060(5) 0.069(5) 0.070(5) 0.014(4) 0.009(4) -0.001(4)
C061 0.047(6) 0.049(6) 0.058(6) -0.003(5) 0.002(5) -0.010(5)
C063 0.042(5) 0.041(5) 0.038(5) -0.004(5) -0.005(5) 0.000(5)
C064 0.038(5) 0.037(5) 0.049(5) 0.000(5) 0.004(5) -0.009(5)
C065 0.042(5) 0.049(5) 0.053(5) 0.002(5) 0.003(5) 0.007(5)
C066 0.036(5) 0.039(5) 0.048(5) -0.011(5) 0.001(5) -0.005(5)
C067 0.040(4) 0.045(4) 0.051(4) -0.002(4) 0.004(4) 0.008(4)
C068 0.033(5) 0.052(5) 0.048(5) -0.009(5) 0.001(5) 0.004(5)
C069 0.062(5) 0.062(5) 0.060(5) 0.015(5) -0.005(5) -0.006(5)
C06A 0.053(6) 0.050(6) 0.058(6) 0.005(5) -0.007(5) 0.008(5)
C06B 0.061(5) 0.064(5) 0.061(5) 0.017(4) -0.003(4) -0.005(4)
C06C 0.067(6) 0.068(6) 0.061(6) 0.010(5) -0.001(5) -0.006(5)
C06D 0.045(5) 0.056(5) 0.051(5) -0.010(4) 0.000(4) 0.000(4)
C06E 0.059(6) 0.062(6) 0.075(6) 0.013(6) 0.008(6) 0.002(6)
C06F 0.042(5) 0.046(5) 0.055(5) 0.002(5) 0.007(5) -0.002(5)
C06H 0.062(5) 0.066(5) 0.077(5) 0.015(5) 0.012(5) 0.002(5)
C06I 0.064(5) 0.067(5) 0.063(5) 0.014(4) -0.004(4) -0.005(5)
C06J 0.048(5) 0.054(5) 0.054(5) -0.010(5) 0.003(5) -0.001(5)
C06K 0.049(5) 0.051(5) 0.042(5) -0.005(4) 0.003(4) -0.004(5)
C06L 0.039(4) 0.037(4) 0.040(4) 0.000(4) -0.003(4) -0.003(4)
C06M 0.041(5) 0.047(5) 0.051(5) 0.000(4) -0.003(4) 0.005(4)
F06N 0.14(2) 0.072(13) 0.33(4) -0.072(18) 0.12(2) -0.018(13)
C06O 0.053(5) 0.054(5) 0.057(5) -0.002(4) -0.004(4) 0.000(5)
C06P 0.044(5) 0.052(5) 0.055(5) 0.004(5) 0.002(5) 0.007(5)
C06Q 0.060(5) 0.068(5) 0.066(5) 0.012(4) 0.007(4) -0.002(4)
C06R 0.052(6) 0.049(6) 0.061(6) -0.007(5) -0.008(5) 0.005(5)
C06S 0.045(5) 0.048(5) 0.042(5) -0.005(5) 0.003(5) -0.004(5)
C06T 0.049(5) 0.056(5) 0.058(5) 0.009(5) -0.002(5) -0.001(5)
C06U 0.058(6) 0.061(6) 0.065(6) -0.009(5) -0.002(6) 0.007(6)
C06V 0.048(6) 0.046(6) 0.042(5) 0.000(5) 0.000(5) -0.007(5)
C06W 0.050(5) 0.057(5) 0.059(5) -0.002(5) -0.006(5) -0.002(5)
C06X 0.057(6) 0.061(6) 0.057(5) 0.010(5) -0.005(5) -0.003(5)
C06Y 0.045(5) 0.048(5) 0.045(4) -0.004(4) 0.001(4) -0.003(4)
C06Z 0.065(5) 0.069(5) 0.064(5) 0.013(5) 0.000(5) -0.009(5)
C070 0.049(5) 0.060(6) 0.062(5) -0.011(5) 0.001(5) 0.003(5)
C071 0.064(5) 0.065(5) 0.060(5) 0.015(4) -0.004(4) -0.008(4)
C072 0.064(6) 0.070(6) 0.063(6) 0.005(6) 0.006(6) -0.008(6)
C073 0.040(5) 0.046(6) 0.047(5) -0.009(5) 0.003(5) -0.003(5)
C074 0.063(5) 0.065(5) 0.062(5) 0.012(5) -0.002(5) -0.007(5)
C075 0.060(6) 0.062(6) 0.058(6) 0.020(5) -0.006(6) -0.001(6)
C076 0.051(5) 0.052(5) 0.057(5) -0.008(5) -0.004(5) 0.009(5)
C077 0.052(6) 0.049(6) 0.059(6) -0.008(5) -0.007(5) 0.003(5)
C078 0.047(5) 0.039(5) 0.048(5) 0.002(4) 0.000(4) -0.002(4)
C079 0.050(6) 0.058(6) 0.052(6) -0.011(5) 0.003(5) -0.003(5)
C07A 0.057(5) 0.064(5) 0.061(5) 0.012(5) -0.005(5) -0.005(5)
C07B 0.065(6) 0.061(6) 0.060(6) 0.015(5) -0.008(6) -0.003(6)
C07C 0.059(5) 0.063(5) 0.061(5) 0.017(5) -0.006(5) -0.001(5)
C07D 0.062(5) 0.066(5) 0.076(5) 0.017(4) 0.014(4) 0.000(4)
C07E 0.051(5) 0.059(6) 0.059(5) -0.017(5) 0.003(5) 0.004(5)
C07F 0.054(6) 0.055(6) 0.060(6) -0.003(5) 0.006(5) -0.007(6)
C07G 0.048(5) 0.055(5) 0.051(5) -0.012(5) 0.004(5) -0.003(5)
F07H 0.075(11) 0.174(19) 0.139(16) 0.129(15) -0.029(11) -0.011(12)
C07I 0.051(5) 0.052(6) 0.063(5) -0.002(5) -0.008(5) 0.000(5)
C07J 0.064(5) 0.069(5) 0.061(5) 0.015(5) -0.003(5) -0.002(5)
C07K 0.069(5) 0.066(5) 0.064(5) 0.005(5) -0.002(5) -0.012(5)
C07L 0.049(6) 0.055(6) 0.060(6) 0.002(5) -0.003(5) 0.011(5)
C07M 0.063(5) 0.066(5) 0.062(5) 0.013(5) 0.001(5) 0.000(5)
C07T 0.073(6) 0.074(6) 0.088(6) 0.004(6) 0.013(5) 0.000(6)
C07P 0.074(6) 0.073(6) 0.090(6) 0.007(6) 0.013(6) 0.001(6)
C062 0.069(5) 0.073(5) 0.085(5) 0.014(5) 0.014(5) 0.002(5)
C06G 0.064(5) 0.068(5) 0.082(5) 0.015(4) 0.016(4) 0.000(5)
C07O 0.065(5) 0.071(5) 0.085(5) 0.010(5) 0.012(5) 0.000(5)
C07Q 0.070(5) 0.073(5) 0.086(5) 0.002(5) 0.013(5) 0.000(5)
C07U 0.064(5) 0.068(5) 0.082(5) 0.018(5) 0.011(5) 0.000(5)
C07V 0.068(5) 0.065(5) 0.063(5) 0.010(5) -0.003(5) -0.014(5)
C07Y 0.068(6) 0.068(6) 0.087(6) 0.017(6) 0.008(6) 0.003(6)
C3 0.058(6) 0.060(6) 0.066(6) -0.006(5) -0.009(6) 0.007(6)
C12 0.057(6) 0.063(6) 0.061(5) 0.014(5) 0.001(5) -0.003(5)
Cu1A 0.039(5) 0.045(6) 0.034(5) 0.016(4) -0.009(3) -0.019(4)

loop_
_atom_type_symbol
_atom_type_description
_atom_type_scat_dispersion_real
_atom_type_scat_dispersion_imag
_atom_type_scat_source
C C 0.0181 0.0091 'International Tables Vol C Tables 4.2.6.8 and 6.1.1.4'
H H 0.0000 0.0000 'International Tables Vol C Tables 4.2.6.8 and 6.1.1.4'
Cu Cu -1.9646 0.5888 'International Tables Vol C Tables 4.2.6.8 and 6.1.1.4'
F F 0.0727 0.0534 'International Tables Vol C Tables 4.2.6.8 and 6.1.1.4'
P P 0.2955 0.4335 'International Tables Vol C Tables 4.2.6.8 and 6.1.1.4'
Se Se -0.7943 1.1372 'International Tables Vol C Tables 4.2.6.8 and 6.1.1.4'

loop_
_geom_angle_atom_site_label_1
_geom_angle_atom_site_label_2
_geom_angle_atom_site_label_3
_geom_angle
_geom_angle_site_symmetry_1
_geom_angle_site_symmetry_3
_geom_angle_publ_flag
Cu0I Se01 Cu0J 98.07(9) . . ?
Cu0L Se01 Cu0I 69.61(9) . . ?
Cu0L Se01 Cu0J 58.26(8) . . ?
Cu0L Se01 Cu0M 112.06(10) . . ?
Cu0M Se01 Cu0I 66.21(9) . . ?
Cu0M Se01 Cu0J 164.23(10) . . ?
Cu0U Se01 Cu0I 68.81(9) . . ?
Cu0U Se01 Cu0J 59.28(8) . . ?
Cu0U Se01 Cu0L 95.12(10) . . ?
Cu0U Se01 Cu0M 112.85(10) . . ?
Cu0J Se02 Cu0H 61.71(8) . . ?
Cu0L Se02 Cu0H 64.11(8) . . ?
Cu0L Se02 Cu0J 62.87(9) . . ?
Cu0L Se02 Cu0P 90.07(10) . . ?
Cu0L Se02 Cu0S 119.77(10) . . ?
Cu0L Se02 Cu0W 72.77(9) . . ?
Cu0P Se02 Cu0H 61.19(8) . . ?
Cu0P Se02 Cu0J 122.84(10) . . ?
Cu0P Se02 Cu0W 73.77(10) . . ?
Cu0S Se02 Cu0H 62.16(8) . . ?
Cu0S Se02 Cu0J 69.14(9) . . ?
Cu0S Se02 Cu0P 86.87(10) . . ?
Cu0S Se02 Cu0W 157.39(12) . . ?
Cu0W Se02 Cu0H 115.40(10) . . ?
Cu0W Se02 Cu0J 131.40(11) . . ?
Cu0H Se03 Cu0J 62.77(8) . . ?
Cu0S Se03 Cu0H 64.48(9) . . ?
Cu0S Se03 Cu0J 67.41(9) . . ?
Cu0S Se03 Cu0Y 90.33(10) . . ?
Cu0S Se03 Cu1 128.5(2) . . ?
Cu0U Se03 Cu0H 64.76(9) . . ?
Cu0U Se03 Cu0J 62.24(8) . . ?
Cu0U Se03 Cu0S 119.99(10) . . ?
Cu0U Se03 Cu0Y 94.68(10) . . ?
Cu0U Se03 Cu1 102.9(2) . . ?
Cu0Y Se03 Cu0H 64.01(9) . . ?
Cu0Y Se03 Cu0J 126.78(11) . . ?
Cu0Y Se03 Cu1 57.21(16) . . ?
Cu1 Se03 Cu0H 118.58(14) . . ?
Cu1 Se03 Cu0J 163.8(2) . . ?
Cu1A Se03 Cu0H 123.8(2) . . ?
Cu1A Se03 Cu0J 140.1(3) . . ?
Cu1A Se03 Cu0S 152.4(3) . . ?
Cu1A Se03 Cu0U 84.4(2) . . ?
Cu1A Se03 Cu0Y 73.8(3) . . ?
Cu0N Se04 Cu0K 60.55(8) . . ?
Cu0N Se04 Cu0P 66.10(9) . . ?
Cu0P Se04 Cu0K 115.96(10) . . ?
C02S Se04 Cu0K 103.0(5) . . ?
C02S Se04 Cu0N 98.9(6) . . ?
C02S Se04 Cu0P 118.1(5) . . ?
Cu0W Se05 Cu0L 70.82(9) . . ?
Cu0X Se05 Cu0L 64.26(9) . . ?
Cu0X Se05 Cu0W 126.39(10) . . ?
C01O Se05 Cu0L 109.2(5) . . ?
C01O Se05 Cu0W 110.9(5) . . ?
C01O Se05 Cu0X 110.4(5) . . ?
Cu0I Se06 Cu0O 66.14(9) . . ?
Cu0Q Se06 Cu0I 65.15(9) . . ?
Cu0Q Se06 Cu0O 64.25(9) . . ?
Cu0Q Se06 Cu0V 121.05(11) . . ?
Cu0Q Se06 Cu0X 94.53(10) . . ?
Cu0Q Se06 Cu11 77.48(10) . . ?
Cu0V Se06 Cu0I 65.74(9) . . ?
Cu0V Se06 Cu0O 67.46(9) . . ?
Cu0X Se06 Cu0I 68.43(9) . . ?
Cu0X Se06 Cu0O 134.50(11) . . ?
Cu0X Se06 Cu0V 96.06(10) . . ?
Cu11 Se06 Cu0I 123.90(11) . . ?
Cu11 Se06 Cu0O 131.06(12) . . ?
Cu11 Se06 Cu0V 160.45(12) . . ?
Cu11 Se06 Cu0X 74.87(12) . . ?
Cu0N Se07 Cu0K 60.19(8) . . ?
Cu0Y Se07 Cu0K 116.81(10) . . ?
Cu0Y Se07 Cu0N 61.95(9) . . ?
C02Z Se07 Cu0K 103.4(6) . . ?
C02Z Se07 Cu0N 105.8(6) . . ?
C02Z Se07 Cu0Y 114.7(6) . . ?
Cu0H Se08 Cu0O 98.82(9) . . ?
Cu0H Se08 Cu0P 57.19(8) . . ?
Cu0H Se08 Cu0Y 60.77(8) . . ?
Cu0N Se08 Cu0H 67.08(9) . . ?
Cu0N Se08 Cu0O 165.89(10) . . ?
Cu0N Se08 Cu0P 57.70(8) . . ?
Cu0N Se08 Cu0Y 57.31(8) . . ?
Cu0O Se08 Cu0P 115.77(9) . . ?
Cu0Q Se08 Cu0H 68.00(9) . . ?
Cu0Q Se08 Cu0N 112.50(10) . . ?
Cu0Q Se08 Cu0O 59.67(8) . . ?
Cu0Q Se08 Cu0P 56.10(8) . . ?
Cu0Q Se08 Cu0T 93.59(10) . . ?
Cu0Q Se08 Cu0Y 127.39(11) . . ?
Cu0T Se08 Cu0H 69.75(9) . . ?
Cu0T Se08 Cu0N 114.14(10) . . ?
Cu0T Se08 Cu0O 57.66(8) . . ?
Cu0T Se08 Cu0P 125.20(10) . . ?
Cu0T Se08 Cu0Y 58.83(9) . . ?
Cu0Y Se08 Cu0O 116.44(9) . . ?
Cu0Y Se08 Cu0P 101.66(9) . . ?
Cu0O Se09 Cu0I 61.06(8) . . ?
Cu0O Se09 Cu10 134.83(11) . . ?
Cu0T Se09 Cu0I 61.47(8) . . ?
Cu0T Se09 Cu0O 63.01(9) . . ?
Cu0T Se09 Cu0V 117.48(11) . . ?
Cu0T Se09 Cu0Z 87.43(10) . . ?
Cu0T Se09 Cu10 74.53(10) . . ?
Cu0V Se09 Cu0I 61.22(8) . . ?
Cu0V Se09 Cu0O 69.09(9) . . ?
Cu0V Se09 Cu0Z 83.71(10) . . ?
Cu0V Se09 Cu10 151.10(12) . . ?
Cu0Z Se09 Cu0I 58.98(9) . . ?
Cu0Z Se09 Cu0O 120.02(11) . . ?
Cu0Z Se09 Cu10 70.13(10) . . ?
Cu10 Se09 Cu0I 111.62(10) . . ?
Cu0S Se0A Cu0K 79.86(10) . . ?
C01X Se0A Cu0K 105.3(6) . . ?
C01X Se0A Cu0S 110.1(5) . . ?
Cu0M Se0B Cu0R 60.99(8) . . ?
Cu0X Se0B Cu0M 66.44(9) . . ?
Cu0X Se0B Cu0R 119.50(10) . . ?
C021 Se0B Cu0M 106.4(6) . . ?
C021 Se0B Cu0R 109.8(6) . . ?
C021 Se0B Cu0X 112.0(6) . . ?
Cu0M Se0C Cu0R 61.05(8) . . ?
Cu0Z Se0C Cu0M 66.68(9) . . ?
Cu0Z Se0C Cu0R 117.14(11) . . ?
C036 Se0C Cu0M 99.9(6) . . ?
C036 Se0C Cu0R 103.7(5) . . ?
C036 Se0C Cu0Z 117.7(6) . . ?
Cu0V Se0D Cu0R 77.06(10) . . ?
C02O Se0D Cu0R 100.0(5) . . ?
C02O Se0D Cu0V 107.0(6) . . ?
Cu0P Se0E Cu0W 71.31(9) . . ?
Cu0Q Se0E Cu0P 61.24(9) . . ?
Cu0Q Se0E Cu0W 102.70(10) . . ?
Cu11 Se0E Cu0P 133.74(11) . . ?
Cu11 Se0E Cu0Q 75.66(10) . . ?
Cu11 Se0E Cu0W 105.06(12) . . ?
C04M Se0E Cu0P 102.3(6) . . ?
C04M Se0E Cu0Q 116.5(6) . . ?
C04M Se0E Cu0W 131.2(6) . . ?
C04M Se0E Cu11 111.7(6) . . ?
Cu0T Se0F Cu10 71.05(9) . . ?
Cu0T Se0F Cu1A 99.35(19) . . ?
Cu0Y Se0F Cu0T 61.66(9) . . ?
Cu0Y Se0F Cu10 125.91(11) . . ?
Cu0Y Se0F Cu1 58.27(15) . . ?
Cu0Y Se0F Cu1A 69.08(19) . . ?
Cu10 Se0F Cu1A 95.7(2) . . ?
Cu1 Se0F Cu0T 106.93(14) . . ?
Cu1 Se0F Cu10 118.4(2) . . ?
C029 Se0F Cu0T 110.5(7) . . ?
C029 Se0F Cu0Y 104.7(6) . . ?
C029 Se0F Cu10 115.6(6) . . ?
C029 Se0F Cu1 121.4(7) . . ?
C029 Se0F Cu1A 142.0(7) . . ?
Cu0U Se0G Cu0Z 62.17(9) . . ?
Cu0U Se0G Cu10 104.54(11) . . ?
Cu0U Se0G Cu1A 77.59(18) . . ?
Cu0Z Se0G Cu1A 132.1(2) . . ?
Cu10 Se0G Cu0Z 69.59(10) . . ?
Cu10 Se0G Cu1A 98.9(3) . . ?
C02I Se0G Cu0U 123.7(6) . . ?
C02I Se0G Cu0Z 103.8(6) . . ?
C02I Se0G Cu10 121.6(6) . . ?
C02I Se0G Cu1A 120.4(6) . . ?
Se02 Cu0H Cu0L 52.73(7) . . ?
Se02 Cu0H Cu0N 91.36(9) . . ?
Se02 Cu0H Cu0Q 92.62(9) . . ?
Se02 Cu0H Cu0T 169.13(11) . . ?
Se03 Cu0H Se02 98.01(9) . . ?
Se03 Cu0H Cu0J 59.35(8) . . ?
Se03 Cu0H Cu0L 114.82(10) . . ?
Se03 Cu0H Cu0N 89.50(9) . . ?
Se03 Cu0H Cu0P 133.87(11) . . ?
Se03 Cu0H Cu0Q 168.40(12) . . ?
Se03 Cu0H Cu0S 55.93(8) . . ?
Se03 Cu0H Cu0T 90.74(9) . . ?
Se03 Cu0H Cu0U 55.00(8) . . ?
Se03 Cu0H Cu0Y 57.05(9) . . ?
Se08 Cu0H Se02 124.85(10) . . ?
Se08 Cu0H Se03 121.64(10) . . ?
Se08 Cu0H Cu0J 178.74(12) . . ?
Se08 Cu0H Cu0L 122.32(11) . . ?
Se08 Cu0H Cu0N 56.02(8) . . ?
Se08 Cu0H Cu0P 70.11(9) . . ?
Se08 Cu0H Cu0Q 53.91(8) . . ?
Se08 Cu0H Cu0S 117.98(11) . . ?
Se08 Cu0H Cu0T 53.73(8) . . ?
Se08 Cu0H Cu0U 121.67(11) . . ?
Se08 Cu0H Cu0Y 64.59(9) . . ?
Cu0J Cu0H Se02 55.16(8) . . ?
Cu0J Cu0H Cu0L 56.54(8) . . ?
Cu0J Cu0H Cu0N 125.11(11) . . ?
Cu0J Cu0H Cu0Q 124.96(11) . . ?
Cu0J Cu0H Cu0T 125.98(11) . . ?
Cu0L Cu0H Cu0N 137.41(11) . . ?
Cu0L Cu0H Cu0T 117.54(11) . . ?
Cu0N Cu0H Cu0T 95.17(10) . . ?
Cu0P Cu0H Se02 54.74(8) . . ?
Cu0P Cu0H Cu0J 109.85(11) . . ?
Cu0P Cu0H Cu0L 79.91(10) . . ?
Cu0P Cu0H Cu0N 58.95(9) . . ?
Cu0P Cu0H Cu0Q 56.89(9) . . ?
Cu0P Cu0H Cu0S 78.73(10) . . ?
Cu0P Cu0H Cu0T 122.23(11) . . ?
Cu0P Cu0H Cu0U 161.64(12) . . ?
Cu0P Cu0H Cu0Y 113.23(11) . . ?
Cu0Q Cu0H Cu0L 68.42(9) . . ?
Cu0Q Cu0H Cu0N 94.90(10) . . ?
Cu0Q Cu0H Cu0T 78.20(9) . . ?
Cu0S Cu0H Se02 53.85(8) . . ?
Cu0S Cu0H Cu0J 63.15(9) . . ?
Cu0S Cu0H Cu0L 102.04(10) . . ?
Cu0S Cu0H Cu0N 61.96(9) . . ?
Cu0S Cu0H Cu0Q 135.39(12) . . ?
Cu0S Cu0H Cu0T 137.02(11) . . ?
Cu0S Cu0H Cu0Y 82.06(10) . . ?
Cu0U Cu0H Se02 112.07(10) . . ?
Cu0U Cu0H Cu0J 58.02(9) . . ?
Cu0U Cu0H Cu0L 81.75(9) . . ?
Cu0U Cu0H Cu0N 138.64(11) . . ?
Cu0U Cu0H Cu0Q 116.43(11) . . ?
Cu0U Cu0H Cu0S 104.28(11) . . ?
Cu0U Cu0H Cu0T 67.96(9) . . ?
Cu0U Cu0H Cu0Y 85.12(10) . . ?
Cu0Y Cu0H Se02 134.92(11) . . ?
Cu0Y Cu0H Cu0J 116.40(11) . . ?
Cu0Y Cu0H Cu0L 166.84(12) . . ?
Cu0Y Cu0H Cu0N 55.53(8) . . ?
Cu0Y Cu0H Cu0Q 117.38(11) . . ?
Cu0Y Cu0H Cu0T 55.67(8) . . ?
Se01 Cu0I Se06 124.51(11) . . ?
Se01 Cu0I Cu0H 86.30(9) . . ?
Se01 Cu0I Cu0L 54.33(8) . . ?
Se01 Cu0I Cu0M 56.74(8) . . ?
Se01 Cu0I Cu0O 177.95(12) . . ?
Se01 Cu0I Cu0Q 123.18(11) . . ?
Se01 Cu0I Cu0T 122.33(11) . . ?
Se01 Cu0I Cu0U 53.92(8) . . ?
Se01 Cu0I Cu0V 118.57(11) . . ?
Se01 Cu0I Cu0X 69.50(9) . . ?
Se01 Cu0I Cu0Z 71.97(10) . . ?
Se06 Cu0I Cu0H 115.26(10) . . ?
Se06 Cu0I Cu0L 92.89(10) . . ?
Se06 Cu0I Cu0M 89.10(9) . . ?
Se06 Cu0I Cu0O 57.37(8) . . ?
Se06 Cu0I Cu0Q 55.70(8) . . ?
Se06 Cu0I Cu0T 112.54(11) . . ?
Se06 Cu0I Cu0U 171.31(12) . . ?
Se06 Cu0I Cu0V 56.83(8) . . ?
Se06 Cu0I Cu0X 55.09(8) . . ?
Se06 Cu0I Cu0Z 131.13(11) . . ?
Cu0L Cu0I Cu0H 58.33(8) . . ?
Cu0L Cu0I Cu0X 56.02(8) . . ?
Cu0M Cu0I Cu0H 143.04(11) . . ?
Cu0M Cu0I Cu0L 95.11(10) . . ?
Cu0M Cu0I Cu0O 123.40(11) . . ?
Cu0M Cu0I Cu0T 136.70(12) . . ?
Cu0M Cu0I Cu0U 95.75(10) . . ?
Cu0M Cu0I Cu0V 62.07(9) . . ?
Cu0M Cu0I Cu0X 58.28(9) . . ?
Cu0O Cu0I Cu0H 93.53(10) . . ?
Cu0O Cu0I Cu0L 127.19(11) . . ?
Cu0O Cu0I Cu0X 112.42(11) . . ?
Cu0Q Cu0I Cu0H 59.82(8) . . ?
Cu0Q Cu0I Cu0L 68.91(9) . . ?
Cu0Q Cu0I Cu0M 138.71(12) . . ?
Cu0Q Cu0I Cu0O 58.29(9) . . ?
Cu0Q Cu0I Cu0T 81.56(10) . . ?
Cu0Q Cu0I Cu0U 116.90(11) . . ?
Cu0Q Cu0I Cu0V 105.49(11) . . ?
Cu0Q Cu0I Cu0X 82.24(10) . . ?
Cu0Q Cu0I Cu0Z 158.87(12) . . ?
Cu0T Cu0I Cu0H 61.02(8) . . ?
Cu0T Cu0I Cu0L 119.35(11) . . ?
Cu0T Cu0I Cu0O 55.96(9) . . ?
Cu0T Cu0I Cu0U 68.41(9) . . ?
Cu0T Cu0I Cu0X 163.60(13) . . ?
Cu0U Cu0I Cu0H 57.09(8) . . ?
Cu0U Cu0I Cu0L 79.53(9) . . ?
Cu0U Cu0I Cu0O 124.37(11) . . ?
Cu0U Cu0I Cu0X 121.99(11) . . ?
Cu0V Cu0I Cu0H 154.51(12) . . ?
Cu0V Cu0I Cu0L 139.82(11) . . ?
Cu0V Cu0I Cu0O 61.41(9) . . ?
Cu0V Cu0I Cu0T 97.97(10) . . ?
Cu0V Cu0I Cu0U 131.86(12) . . ?
Cu0V Cu0I Cu0X 83.95(10) . . ?
Cu0X Cu0I Cu0H 112.10(10) . . ?
Cu0Z Cu0I Cu0H 111.17(10) . . ?
Cu0Z Cu0I Cu0L 124.85(12) . . ?
Cu0Z Cu0I Cu0M 60.68(9) . . ?
Cu0Z Cu0I Cu0O 106.23(11) . . ?
Cu0Z Cu0I Cu0T 77.54(10) . . ?
Cu0Z Cu0I Cu0U 57.49(9) . . ?
Cu0Z Cu0I Cu0V 74.69(10) . . ?
Cu0Z Cu0I Cu0X 118.47(12) . . ?
Se02 Cu0J Se01 110.20(10) . . ?
Se02 Cu0J Se03 102.74(10) . . ?
Se02 Cu0J Cu0H 63.13(8) . . ?
Se02 Cu0J Cu0L 57.11(8) . . ?
Se02 Cu0J Cu0S 54.44(8) . . ?
Se02 Cu0J Cu0U 122.37(11) . . ?
Se03 Cu0J Se01 107.10(9) . . ?
Se03 Cu0J Cu0H 57.88(8) . . ?
Se03 Cu0J Cu0S 53.89(8) . . ?
Cu0H Cu0J Se01 82.81(9) . . ?
Cu0H Cu0J Cu0S 58.27(8) . . ?
Cu0L Cu0J Se01 53.19(8) . . ?
Cu0L Cu0J Se03 119.56(11) . . ?
Cu0L Cu0J Cu0H 62.85(9) . . ?
Cu0L Cu0J Cu0S 103.02(11) . . ?
Cu0L Cu0J Cu0U 86.49(10) . . ?
Cu0S Cu0J Se01 141.09(11) . . ?
Cu0U Cu0J Se01 51.90(7) . . ?
Cu0U Cu0J Se03 55.39(8) . . ?
Cu0U Cu0J Cu0H 60.60(9) . . ?
Cu0U Cu0J Cu0S 102.57(10) . . ?
P015 Cu0J Se01 102.22(14) . . ?
P015 Cu0J Se02 123.42(15) . . ?
P015 Cu0J Se03 110.40(15) . . ?
P015 Cu0J Cu0H 168.28(16) . . ?
P015 Cu0J Cu0L 128.59(15) . . ?
P015 Cu0J Cu0S 115.99(15) . . ?
P015 Cu0J Cu0U 114.18(16) . . ?
Se04 Cu0K Cu0S 80.03(9) . . ?
Se07 Cu0K Se04 112.96(10) . . ?
Se07 Cu0K Cu0S 78.41(9) . . ?
Se0A Cu0K Se04 111.94(10) . . ?
Se0A Cu0K Se07 98.02(10) . . ?
Se0A Cu0K Cu0N 106.60(11) . . ?
Se0A Cu0K Cu0S 48.13(7) . . ?
Cu0N Cu0K Se04 56.67(8) . . ?
Cu0N Cu0K Se07 57.75(8) . . ?
Cu0N Cu0K Cu0S 58.92(8) . . ?
P013 Cu0K Se04 114.29(15) . . ?
P013 Cu0K Se07 112.10(14) . . ?
P013 Cu0K Se0A 106.16(14) . . ?
P013 Cu0K Cu0N 146.80(16) . . ?
P013 Cu0K Cu0S 154.20(15) . . ?
Se01 Cu0L Se02 128.45(11) . . ?
Se01 Cu0L Se05 117.25(10) . . ?
Se01 Cu0L Cu0H 89.39(9) . . ?
Se01 Cu0L Cu0I 56.06(8) . . ?
Se01 Cu0L Cu0J 68.55(9) . . ?
Se01 Cu0L Cu0W 166.90(12) . . ?
Se01 Cu0L Cu0X 73.27(10) . . ?
Se02 Cu0L Se05 107.68(10) . . ?
Se02 Cu0L Cu0H 63.17(8) . . ?
Se02 Cu0L Cu0I 124.49(11) . . ?
Se02 Cu0L Cu0J 60.02(9) . . ?
Se02 Cu0L Cu0W 54.78(8) . . ?
Se02 Cu0L Cu0X 158.12(13) . . ?
Se05 Cu0L Cu0H 146.07(12) . . ?
Se05 Cu0L Cu0I 114.62(10) . . ?
Se05 Cu0L Cu0J 146.31(12) . . ?
Se05 Cu0L Cu0W 54.56(8) . . ?
Se05 Cu0L Cu0X 55.78(8) . . ?
Cu0H Cu0L Cu0I 61.59(8) . . ?
Cu0H Cu0L Cu0W 102.32(10) . . ?
Cu0I Cu0L Cu0W 135.09(12) . . ?
Cu0J Cu0L Cu0H 60.60(8) . . ?
Cu0J Cu0L Cu0I 96.28(10) . . ?
Cu0J Cu0L Cu0W 112.01(11) . . ?
Cu0J Cu0L Cu0X 141.80(13) . . ?
Cu0X Cu0L Cu0H 120.98(11) . . ?
Cu0X Cu0L Cu0I 62.07(9) . . ?
Cu0X Cu0L Cu0W 104.87(11) . . ?
Se01 Cu0M Se0C 116.40(11) . . ?
Se01 Cu0M Cu0I 57.05(8) . . ?
Se01 Cu0M Cu0R 175.71(13) . . ?
Se01 Cu0M Cu0V 116.08(10) . . ?
Se01 Cu0M Cu0X 71.71(9) . . ?
Se01 Cu0M Cu0Z 71.23(9) . . ?
Se0B Cu0M Se01 119.31(11) . . ?
Se0B Cu0M Se0C 121.38(11) . . ?
Se0B Cu0M Cu0I 112.95(11) . . ?
Se0B Cu0M Cu0R 61.70(8) . . ?
Se0B Cu0M Cu0V 89.50(10) . . ?
Se0B Cu0M Cu0X 56.14(8) . . ?
Se0B Cu0M Cu0Z 162.17(13) . . ?
Se0C Cu0M Cu0I 111.29(10) . . ?
Se0C Cu0M Cu0R 61.41(9) . . ?
Se0C Cu0M Cu0V 81.76(9) . . ?
Se0C Cu0M Cu0X 166.39(13) . . ?
Se0C Cu0M Cu0Z 56.40(8) . . ?
Cu0I Cu0M Cu0V 59.27(8) . . ?
Cu0I Cu0M Cu0Z 58.85(9) . . ?
Cu0R Cu0M Cu0I 126.91(12) . . ?
Cu0R Cu0M Cu0V 67.73(9) . . ?
Cu0R Cu0M Cu0X 111.21(12) . . ?
Cu0R Cu0M Cu0Z 108.96(11) . . ?
Cu0X Cu0M Cu0I 62.76(9) . . ?
Cu0X Cu0M Cu0V 84.80(10) . . ?
Cu0X Cu0M Cu0Z 121.09(11) . . ?
Cu0Z Cu0M Cu0V 72.69(10) . . ?
Se04 Cu0N Se07 123.04(11) . . ?
Se04 Cu0N Se08 115.19(11) . . ?
Se04 Cu0N Cu0H 112.23(10) . . ?
Se04 Cu0N Cu0K 62.78(9) . . ?
Se04 Cu0N Cu0P 57.22(8) . . ?
Se04 Cu0N Cu0S 88.51(10) . . ?
Se04 Cu0N Cu0Y 170.64(13) . . ?
Se07 Cu0N Se08 118.59(11) . . ?
Se07 Cu0N Cu0H 111.65(10) . . ?
Se07 Cu0N Cu0K 62.06(9) . . ?
Se07 Cu0N Cu0P 162.18(12) . . ?
Se07 Cu0N Cu0S 85.78(10) . . ?
Se07 Cu0N Cu0Y 58.69(9) . . ?
Se08 Cu0N Cu0H 56.91(8) . . ?
Se08 Cu0N Cu0K 175.18(13) . . ?
Se08 Cu0N Cu0P 70.29(9) . . ?
Se08 Cu0N Cu0S 114.50(10) . . ?
Se08 Cu0N Cu0Y 67.21(9) . . ?
Cu0H Cu0N Cu0S 57.60(8) . . ?
Cu0K Cu0N Cu0H 127.74(11) . . ?
Cu0K Cu0N Cu0P 110.52(11) . . ?
Cu0K Cu0N Cu0S 70.15(9) . . ?
Cu0P Cu0N Cu0H 58.52(8) . . ?
Cu0P Cu0N Cu0S 76.40(10) . . ?
Cu0Y Cu0N Cu0H 60.76(9) . . ?
Cu0Y Cu0N Cu0K 115.56(12) . . ?
Cu0Y Cu0N Cu0P 117.90(11) . . ?
Cu0Y Cu0N Cu0S 82.40(10) . . ?
Se06 Cu0O Se08 106.94(10) . . ?
Se06 Cu0O Cu0I 56.49(8) . . ?
Se06 Cu0O Cu0Q 55.67(8) . . ?
Se06 Cu0O Cu0T 117.02(11) . . ?
Se06 Cu0O Cu0V 55.55(8) . . ?
Se09 Cu0O Se06 103.84(10) . . ?
Se09 Cu0O Se08 109.10(10) . . ?
Se09 Cu0O Cu0I 65.80(9) . . ?
Se09 Cu0O Cu0Q 122.99(12) . . ?
Se09 Cu0O Cu0T 56.15(9) . . ?
Se09 Cu0O Cu0V 53.56(8) . . ?
Cu0I Cu0O Se08 81.55(9) . . ?
Cu0I Cu0O Cu0V 58.63(8) . . ?
Cu0Q Cu0O Se08 51.53(8) . . ?
Cu0Q Cu0O Cu0I 58.96(9) . . ?
Cu0Q Cu0O Cu0V 103.86(11) . . ?
Cu0T Cu0O Se08 52.95(8) . . ?
Cu0T Cu0O Cu0I 61.39(9) . . ?
Cu0T Cu0O Cu0Q 84.85(11) . . ?
Cu0T Cu0O Cu0V 99.76(11) . . ?
Cu0V Cu0O Se08 140.01(11) . . ?
P016 Cu0O Se06 113.56(16) . . ?
P016 Cu0O Se08 102.26(15) . . ?
P016 Cu0O Se09 120.52(16) . . ?
P016 Cu0O Cu0I 170.04(17) . . ?
P016 Cu0O Cu0Q 116.20(16) . . ?
P016 Cu0O Cu0T 128.22(17) . . ?
P016 Cu0O Cu0V 117.62(16) . . ?
Se02 Cu0P Se08 116.76(10) . . ?
Se02 Cu0P Se0E 104.76(10) . . ?
Se02 Cu0P Cu0H 64.07(8) . . ?
Se02 Cu0P Cu0N 99.50(10) . . ?
Se02 Cu0P Cu0Q 103.16(11) . . ?
Se02 Cu0P Cu0W 53.57(8) . . ?
Se04 Cu0P Se02 106.14(11) . . ?
Se04 Cu0P Se08 99.66(9) . . ?
Se04 Cu0P Se0E 127.89(11) . . ?
Se04 Cu0P Cu0H 115.47(11) . . ?
Se04 Cu0P Cu0N 56.67(8) . . ?
Se04 Cu0P Cu0Q 145.78(13) . . ?
Se04 Cu0P Cu0W 121.07(11) . . ?
Se08 Cu0P Cu0W 139.24(10) . . ?
Se0E Cu0P Se08 102.46(9) . . ?
Se0E Cu0P Cu0H 115.53(11) . . ?
Se0E Cu0P Cu0N 151.33(12) . . ?
Se0E Cu0P Cu0Q 58.42(9) . . ?
Se0E Cu0P Cu0W 54.73(8) . . ?
Cu0H Cu0P Se08 52.69(7) . . ?
Cu0H Cu0P Cu0N 62.53(9) . . ?
Cu0H Cu0P Cu0W 103.01(10) . . ?
Cu0N Cu0P Se08 52.01(7) . . ?
Cu0N Cu0P Cu0W 152.67(12) . . ?
Cu0Q Cu0P Se08 50.50(8) . . ?
Cu0Q Cu0P Cu0H 63.31(9) . . ?
Cu0Q Cu0P Cu0N 101.45(11) . . ?
Cu0Q Cu0P Cu0W 90.63(10) . . ?
Se06 Cu0Q Se0E 103.52(11) . . ?
Se06 Cu0Q Cu0H 122.27(12) . . ?
Se06 Cu0Q Cu0I 59.15(8) . . ?
Se06 Cu0Q Cu0O 60.09(9) . . ?
Se06 Cu0Q Cu0P 157.10(13) . . ?
Se06 Cu0Q Cu11 51.79(8) . . ?
Se08 Cu0Q Se06 128.49(12) . . ?
Se08 Cu0Q Se0E 123.64(12) . . ?
Se08 Cu0Q Cu0H 58.09(8) . . ?
Se08 Cu0Q Cu0I 92.82(11) . . ?
Se08 Cu0Q Cu0O 68.80(9) . . ?
Se08 Cu0Q Cu0P 73.40(10) . . ?
Se08 Cu0Q Cu11 161.69(13) . . ?
Se0E Cu0Q Cu0H 114.11(11) . . ?
Se0E Cu0Q Cu0I 136.82(12) . . ?
Se0E Cu0Q Cu0O 146.93(13) . . ?
Se0E Cu0Q Cu0P 60.35(9) . . ?
Se0E Cu0Q Cu11 51.73(8) . . ?
Cu0H Cu0Q Cu11 139.74(12) . . ?
Cu0I Cu0Q Cu0H 63.42(9) . . ?
Cu0I Cu0Q Cu11 100.19(11) . . ?
Cu0O Cu0Q Cu0H 98.48(11) . . ?
Cu0O Cu0Q Cu0I 62.75(9) . . ?
Cu0O Cu0Q Cu11 105.86(11) . . ?
Cu0P Cu0Q Cu0H 59.80(9) . . ?
Cu0P Cu0Q Cu0I 119.91(12) . . ?
Cu0P Cu0Q Cu0O 142.20(13) . . ?
Cu0P Cu0Q Cu11 110.16(11) . . ?
Se0B Cu0R Cu0V 83.18(9) . . ?
Se0C Cu0R Se0B 113.37(10) . . ?
Se0C Cu0R Cu0V 76.37(9) . . ?
Se0D Cu0R Se0B 98.83(10) . . ?
Se0D Cu0R Se0C 111.98(11) . . ?
Se0D Cu0R Cu0M 107.43(11) . . ?
Se0D Cu0R Cu0V 49.14(8) . . ?
Cu0M Cu0R Se0B 57.31(8) . . ?
Cu0M Cu0R Se0C 57.54(8) . . ?
Cu0M Cu0R Cu0V 59.84(9) . . ?
P014 Cu0R Se0B 110.45(15) . . ?
P014 Cu0R Se0C 114.93(15) . . ?
P014 Cu0R Se0D 105.87(15) . . ?
P014 Cu0R Cu0M 145.93(17) . . ?
P014 Cu0R Cu0V 154.23(16) . . ?
Se02 Cu0S Se03 108.82(10) . . ?
Se02 Cu0S Cu0H 63.99(8) . . ?
Se02 Cu0S Cu0J 56.42(8) . . ?
Se02 Cu0S Cu0K 120.31(12) . . ?
Se02 Cu0S Cu0N 96.55(10) . . ?
Se03 Cu0S Cu0H 59.59(8) . . ?
Se03 Cu0S Cu0J 58.70(8) . . ?
Se03 Cu0S Cu0K 118.21(11) . . ?
Se03 Cu0S Cu0N 90.66(10) . . ?
Se0A Cu0S Se02 127.91(13) . . ?
Se0A Cu0S Se03 118.81(12) . . ?
Se0A Cu0S Cu0H 161.98(13) . . ?
Se0A Cu0S Cu0J 138.03(12) . . ?
Se0A Cu0S Cu0K 52.01(8) . . ?
Se0A Cu0S Cu0N 102.51(10) . . ?
Cu0H Cu0S Cu0J 58.58(8) . . ?
Cu0H Cu0S Cu0K 111.36(10) . . ?
Cu0H Cu0S Cu0N 60.44(8) . . ?
Cu0J Cu0S Cu0K 169.92(11) . . ?
Cu0N Cu0S Cu0J 119.02(11) . . ?
Cu0N Cu0S Cu0K 50.92(7) . . ?
Se08 Cu0T Se0F 114.77(11) . . ?
Se08 Cu0T Cu0H 56.53(8) . . ?
Se08 Cu0T Cu0I 90.36(10) . . ?
Se08 Cu0T Cu0O 69.39(10) . . ?
Se08 Cu0T Cu0U 110.12(11) . . ?
Se08 Cu0T Cu0Y 67.46(10) . . ?
Se08 Cu0T Cu10 166.24(13) . . ?
Se09 Cu0T Se08 130.23(13) . . ?
Se09 Cu0T Se0F 106.57(11) . . ?
Se09 Cu0T Cu0H 129.21(11) . . ?
Se09 Cu0T Cu0I 67.91(9) . . ?
Se09 Cu0T Cu0O 60.84(9) . . ?
Se09 Cu0T Cu0U 94.37(10) . . ?
Se09 Cu0T Cu0Y 162.13(14) . . ?
Se09 Cu0T Cu10 54.67(9) . . ?
Se0F Cu0T Cu0H 112.09(11) . . ?
Se0F Cu0T Cu0I 145.69(13) . . ?
Se0F Cu0T Cu0O 146.33(13) . . ?
Se0F Cu0T Cu0U 92.00(10) . . ?
Se0F Cu0T Cu0Y 57.51(9) . . ?
Se0F Cu0T Cu10 54.69(8) . . ?
Cu0H Cu0T Cu0U 53.60(8) . . ?
Cu0H Cu0T Cu10 133.21(12) . . ?
Cu0I Cu0T Cu0H 61.51(8) . . ?
Cu0I Cu0T Cu0U 56.12(8) . . ?
Cu0I Cu0T Cu10 103.01(11) . . ?
Cu0O Cu0T Cu0H 98.01(11) . . ?
Cu0O Cu0T Cu0I 62.65(9) . . ?
Cu0O Cu0T Cu0U 118.77(11) . . ?
Cu0O Cu0T Cu0Y 136.78(14) . . ?
Cu0O Cu0T Cu10 113.80(11) . . ?
Cu0Y Cu0T Cu0H 59.46(9) . . ?
Cu0Y Cu0T Cu0I 119.63(12) . . ?
Cu0Y Cu0T Cu0U 79.22(10) . . ?
Cu0Y Cu0T Cu10 107.57(12) . . ?
Cu10 Cu0T Cu0U 80.58(10) . . ?
Se01 Cu0U Se03 130.89(12) . . ?
Se01 Cu0U Se0G 124.04(11) . . ?
Se01 Cu0U Cu0H 92.25(10) . . ?
Se01 Cu0U Cu0I 57.26(8) . . ?
Se01 Cu0U Cu0J 68.82(9) . . ?
Se01 Cu0U Cu0T 112.73(10) . . ?
Se01 Cu0U Cu0Z 74.53(9) . . ?
Se03 Cu0U Se0G 100.97(10) . . ?
Se03 Cu0U Cu0H 60.24(8) . . ?
Se03 Cu0U Cu0I 122.93(11) . . ?
Se03 Cu0U Cu0J 62.37(9) . . ?
Se03 Cu0U Cu0T 87.85(9) . . ?
Se03 Cu0U Cu0Z 153.35(12) . . ?
Se0G Cu0U Cu0H 137.17(12) . . ?
Se0G Cu0U Cu0I 115.02(11) . . ?
Se0G Cu0U Cu0J 147.56(12) . . ?
Se0G Cu0U Cu0T 84.66(9) . . ?
Se0G Cu0U Cu0Z 60.49(9) . . ?
Cu0H Cu0U Cu0I 63.24(9) . . ?
Cu0H Cu0U Cu0T 58.44(8) . . ?
Cu0I Cu0U Cu0T 55.47(8) . . ?
Cu0J Cu0U Cu0H 61.38(9) . . ?
Cu0J Cu0U Cu0I 97.04(10) . . ?
Cu0J Cu0U Cu0T 119.82(11) . . ?
Cu0Z Cu0U Cu0H 118.81(12) . . ?
Cu0Z Cu0U Cu0I 59.54(9) . . ?
Cu0Z Cu0U Cu0J 143.25(12) . . ?
Cu0Z Cu0U Cu0T 72.32(10) . . ?
Se06 Cu0V Cu0I 57.43(8) . . ?
Se06 Cu0V Cu0M 87.36(10) . . ?
Se06 Cu0V Cu0O 56.99(8) . . ?
Se06 Cu0V Cu0R 114.36(11) . . ?
Se09 Cu0V Se06 108.56(11) . . ?
Se09 Cu0V Cu0I 67.86(9) . . ?
Se09 Cu0V Cu0M 100.91(11) . . ?
Se09 Cu0V Cu0O 57.36(8) . . ?
Se09 Cu0V Cu0R 126.32(12) . . ?
Se0D Cu0V Se06 110.42(12) . . ?
Se0D Cu0V Se09 133.77(13) . . ?
Se0D Cu0V Cu0I 157.46(13) . . ?
Se0D Cu0V Cu0M 104.73(11) . . ?
Se0D Cu0V Cu0O 132.68(13) . . ?
Se0D Cu0V Cu0R 53.80(8) . . ?
Cu0I Cu0V Cu0M 58.65(8) . . ?
Cu0I Cu0V Cu0O 59.96(9) . . ?
Cu0I Cu0V Cu0R 111.02(11) . . ?
Cu0M Cu0V Cu0O 118.54(11) . . ?
Cu0M Cu0V Cu0R 52.43(8) . . ?
Cu0O Cu0V Cu0R 169.49(12) . . ?
Se02 Cu0W Se05 105.50(11) . . ?
Se02 Cu0W Se0E 103.18(10) . . ?
Se02 Cu0W Cu0L 52.46(8) . . ?
Se02 Cu0W Cu0P 52.66(8) . . ?
Se05 Cu0W Se0E 85.54(10) . . ?
Se05 Cu0W Cu0L 54.63(8) . . ?
Se05 Cu0W Cu0P 114.41(11) . . ?
Se0E Cu0W Cu0L 86.58(9) . . ?
Se0E Cu0W Cu0P 53.96(8) . . ?
Cu0L Cu0W Cu0P 71.83(9) . . ?
P017 Cu0W Se02 123.13(16) . . ?
P017 Cu0W Se05 119.58(16) . . ?
P017 Cu0W Se0E 112.58(16) . . ?
P017 Cu0W Cu0L 160.23(17) . . ?
P017 Cu0W Cu0P 122.82(16) . . ?
Se05 Cu0X Se06 114.42(12) . . ?
Se05 Cu0X Se0B 130.03(12) . . ?
Se05 Cu0X Cu0I 118.36(11) . . ?
Se05 Cu0X Cu0L 59.96(9) . . ?
Se05 Cu0X Cu0M 148.73(14) . . ?
Se05 Cu0X Cu11 67.38(10) . . ?
Se06 Cu0X Cu0I 56.49(8) . . ?
Se06 Cu0X Cu0L 98.08(10) . . ?
Se06 Cu0X Cu0M 90.42(10) . . ?
Se06 Cu0X Cu11 52.30(9) . . ?
Se0B Cu0X Se06 99.75(11) . . ?
Se0B Cu0X Cu0I 110.67(11) . . ?
Se0B Cu0X Cu0L 150.79(15) . . ?
Se0B Cu0X Cu0M 57.42(8) . . ?
Se0B Cu0X Cu11 115.56(12) . . ?
Cu0I Cu0X Cu11 98.21(11) . . ?
Cu0L Cu0X Cu0I 61.91(9) . . ?
Cu0L Cu0X Cu0M 99.64(12) . . ?
Cu0L Cu0X Cu11 93.66(11) . . ?
Cu0M Cu0X Cu0I 58.96(9) . . ?
Cu0M Cu0X Cu11 141.97(13) . . ?
Se03 Cu0Y Se08 113.58(11) . . ?
Se03 Cu0Y Cu0H 58.94(8) . . ?
Se03 Cu0Y Cu0N 95.93(11) . . ?
Se03 Cu0Y Cu0T 97.96(11) . . ?
Se03 Cu0Y Cu1A 51.2(2) . . ?
Se07 Cu0Y Se03 97.91(11) . . ?
Se07 Cu0Y Se08 108.85(11) . . ?
Se07 Cu0Y Se0F 125.07(12) . . ?
Se07 Cu0Y Cu0H 114.75(11) . . ?
Se07 Cu0Y Cu0N 59.36(9) . . ?
Se07 Cu0Y Cu0T 160.36(14) . . ?
Se07 Cu0Y Cu1A 105.9(2) . . ?
Se08 Cu0Y Cu1A 143.9(2) . . ?
Se0F Cu0Y Se03 105.35(11) . . ?
Se0F Cu0Y Se08 106.03(11) . . ?
Se0F Cu0Y Cu0H 119.95(11) . . ?
Se0F Cu0Y Cu0N 156.70(14) . . ?
Se0F Cu0Y Cu0T 60.83(9) . . ?
Se0F Cu0Y Cu1A 59.28(19) . . ?
Cu0H Cu0Y Se08 54.64(8) . . ?
Cu0H Cu0Y Cu1A 101.6(2) . . ?
Cu0N Cu0Y Se08 55.48(8) . . ?
Cu0N Cu0Y Cu0H 63.71(9) . . ?
Cu0N Cu0Y Cu0T 107.43(13) . . ?
Cu0N Cu0Y Cu1A 144.0(2) . . ?
Cu0T Cu0Y Se08 53.71(9) . . ?
Cu0T Cu0Y Cu0H 64.87(9) . . ?
Cu0T Cu0Y Cu1A 93.1(2) . . ?
Cu1 Cu0Y Se03 62.18(16) . . ?
Cu1 Cu0Y Se07 88.9(2) . . ?
Cu1 Cu0Y Se08 162.3(2) . . ?
Cu1 Cu0Y Se0F 61.53(15) . . ?
Cu1 Cu0Y Cu0H 118.5(2) . . ?
Cu1 Cu0Y Cu0N 139.7(2) . . ?
Cu1 Cu0Y Cu0T 108.8(2) . . ?
Se09 Cu0Z Se0G 105.69(11) . . ?
Se09 Cu0Z Cu0I 67.93(10) . . ?
Se09 Cu0Z Cu0M 101.51(11) . . ?
Se09 Cu0Z Cu0U 105.38(12) . . ?
Se09 Cu0Z Cu10 55.66(9) . . ?
Se0C Cu0Z Se09 104.07(11) . . ?
Se0C Cu0Z Se0G 129.61(13) . . ?
Se0C Cu0Z Cu0I 113.26(11) . . ?
Se0C Cu0Z Cu0M 56.92(8) . . ?
Se0C Cu0Z Cu0U 145.28(13) . . ?
Se0C Cu0Z Cu10 120.75(12) . . ?
Se0G Cu0Z Cu0I 115.29(11) . . ?
Se0G Cu0Z Cu0M 147.85(13) . . ?
Se0G Cu0Z Cu0U 57.34(8) . . ?
Se0G Cu0Z Cu10 53.88(9) . . ?
Cu0I Cu0Z Cu0M 60.46(9) . . ?
Cu0I Cu0Z Cu10 107.70(12) . . ?
Cu0M Cu0Z Cu10 156.92(14) . . ?
Cu0U Cu0Z Cu0I 62.97(9) . . ?
Cu0U Cu0Z Cu0M 99.14(11) . . ?
Cu0U Cu0Z Cu10 91.24(10) . . ?
Se09 Cu10 Se0F 102.47(11) . . ?
Se09 Cu10 Cu0T 50.80(8) . . ?
Se09 Cu10 Cu0Z 54.22(9) . . ?
Se0F Cu10 Cu0T 54.26(8) . . ?
Se0F Cu10 Cu0Z 113.93(11) . . ?
Se0G Cu10 Se09 106.82(11) . . ?
Se0G Cu10 Se0F 85.28(10) . . ?
Se0G Cu10 Cu0T 86.66(10) . . ?
Se0G Cu10 Cu0Z 56.53(9) . . ?
Cu0Z Cu10 Cu0T 70.26(9) . . ?
P018 Cu10 Se09 118.68(17) . . ?
P018 Cu10 Se0F 118.99(16) . . ?
P018 Cu10 Se0G 118.93(18) . . ?
P018 Cu10 Cu0T 153.98(19) . . ?
P018 Cu10 Cu0Z 126.32(17) . . ?
Se06 Cu11 Se0E 103.34(12) . . ?
Se06 Cu11 Cu0Q 50.73(8) . . ?
Se06 Cu11 Cu0X 52.82(9) . . ?
Se0E Cu11 Cu0Q 52.62(8) . . ?
Se0E Cu11 Cu0X 104.37(11) . . ?
Cu0X Cu11 Cu0Q 72.91(9) . . ?
P019 Cu11 Se06 115.53(19) . . ?
P019 Cu11 Se0E 138.0(2) . . ?
P019 Cu11 Cu0Q 160.5(2) . . ?
P019 Cu11 Cu0X 111.3(2) . . ?
Se0F Cu1 Se03 103.30(19) . . ?
Cu0Y Cu1 Se03 60.61(12) . . ?
Cu0Y Cu1 Se0F 60.20(13) . . ?
P01B Cu1 Se03 120.6(3) . . ?
P01B Cu1 Se0F 135.3(3) . . ?
P01B Cu1 Cu0Y 149.8(5) . . ?
C02U P013 Cu0K 106.2(6) . . ?
C02U P013 C03M 104.9(9) . . ?
C03D P013 Cu0K 115.8(6) . . ?
C03D P013 C02U 102.7(9) . . ?
C03D P013 C03M 100.7(9) . . ?
C03M P013 Cu0K 124.2(6) . . ?
C023 P014 Cu0R 117.6(6) . . ?
C04V P014 Cu0R 121.0(6) . . ?
C04V P014 C023 102.8(9) . . ?
C04V P014 C06L 102.7(9) . . ?
C06L P014 Cu0R 107.8(6) . . ?
C06L P014 C023 102.4(9) . . ?
C024 P015 Cu0J 112.8(6) . . ?
C024 P015 C04X 106.6(8) . . ?
C04X P015 Cu0J 113.9(6) . . ?
C059 P015 Cu0J 114.5(6) . . ?
C059 P015 C024 104.7(8) . . ?
C059 P015 C04X 103.3(8) . . ?
C02T P016 Cu0O 114.9(7) . . ?
C02T P016 C067 105.0(9) . . ?
C054 P016 Cu0O 112.4(7) . . ?
C054 P016 C02T 104.0(9) . . ?
C054 P016 C067 103.5(10) . . ?
C067 P016 Cu0O 115.7(7) . . ?
C02F P017 Cu0W 113.5(7) . . ?
C02L P017 Cu0W 117.2(6) . . ?
C02L P017 C02F 104.2(9) . . ?
C02L P017 C033 104.1(9) . . ?
C033 P017 Cu0W 113.0(7) . . ?
C033 P017 C02F 103.4(9) . . ?
C032 P018 Cu10 115.8(7) . . ?
C03H P018 Cu10 112.7(7) . . ?
C03H P018 C032 101.7(9) . . ?
C05T P018 Cu10 116.9(7) . . ?
C05T P018 C032 104.0(10) . . ?
C05T P018 C03H 103.9(10) . . ?
C05C P019 Cu11 113.1(8) . . ?
C05C P019 C071 103.8(11) . . ?
C06B P019 Cu11 116.5(8) . . ?
C06B P019 C05C 101.6(12) . . ?
C06B P019 C071 103.2(11) . . ?
C071 P019 Cu11 116.7(8) . . ?
C060 P01B Cu1 122.0(9) . . ?
C060 P01B C06G 106.7(10) . . ?
C060 P01B Cu1A 103.0(9) . . ?
C07D P01B Cu1 113.7(8) . . ?
C07D P01B C060 103.1(12) . . ?
C07D P01B C06G 105.0(11) . . ?
C07D P01B Cu1A 108.2(9) . . ?
C06G P01B Cu1 105.1(7) . . ?
C06G P01B Cu1A 128.3(7) . . ?
C038 C01O Se05 120.9(14) . . ?
C050 C01O Se05 120.8(14) . . ?
C050 C01O C038 118.3(17) . . ?
C042 C01R C01T 116.1(18) . . ?
C02T C01T C01R 122.9(18) . . ?
C02O C01W C03Y 121.3(18) . . ?
C02A C01X Se0A 123.2(13) . . ?
C02B C01X Se0A 118.9(14) . . ?
C02B C01X C02A 117.8(17) . . ?
C036 C020 C04U 119.1(18) . . ?
C03J C021 Se0B 119.9(16) . . ?
C03J C021 C048 117.7(18) . . ?
C048 C021 Se0B 122.3(13) . . ?
C02L C022 C05I 120.9(18) . . ?
C02M C023 P014 117.7(14) . . ?
C02M C023 C049 120.4(17) . . ?
C049 C023 P014 121.9(14) . . ?
C025 C024 P015 122.7(13) . . ?
C03B C024 P015 118.9(13) . . ?
C03B C024 C025 118.2(16) . . ?
C03A C025 C024 122.5(17) . . ?
C02J C027 C02I 120(2) . . ?
C04L C028 C02O 118.0(18) . . ?
C03G C029 Se0F 118.8(16) . . ?
C03G C029 C047 121(2) . . ?
C047 C029 Se0F 120.2(17) . . ?
C01X C02A C03U 119.6(17) . . ?
C01X C02B C03Z 121.7(18) . . ?
C02Q C02D C03B 120.3(18) . . ?
C04X C02E C06F 119.8(19) . . ?
C035 C02F P017 119.6(15) . . ?
C04N C02F P017 120.8(16) . . ?
C04N C02F C035 119.5(19) . . ?
C02P C02G F01M 115.9(19) . . ?
C02P C02G C03K 127(2) . . ?
C03K C02G F01M 116.4(18) . . ?
C027 C02I Se0G 119.9(16) . . ?
C027 C02I C04T 122.1(19) . . ?
C04T C02I Se0G 118.0(15) . . ?
C027 C02J C061 121(2) . . ?
C03S C02K C02S 124.2(19) . . ?
C022 C02L P017 116.8(15) . . ?
C022 C02L C03W 121.0(19) . . ?
C03W C02L P017 121.7(15) . . ?
C064 C02M C023 120.7(18) . . ?
C03D C02N C04J 120.9(18) . . ?
C01W C02O Se0D 124.5(15) . . ?
C01W C02O C028 120.7(18) . . ?
C028 C02O Se0D 114.1(14) . . ?
C02G C02P C04D 117(2) . . ?
F01D C02Q C02D 120.6(17) . . ?
F01D C02Q C03A 120.1(16) . . ?
C02D C02Q C03A 119.4(17) . . ?
F01Q C02R C04Z 118.1(19) . . ?
C06F C02R F01Q 119.6(18) . . ?
C06F C02R C04Z 122.3(19) . . ?
C02K C02S Se04 123.1(14) . . ?
C02K C02S C03N 117.7(17) . . ?
C03N C02S Se04 119.1(14) . . ?
C01T C02T P016 118.2(14) . . ?
C01T C02T C02W 117.8(18) . . ?
C02W C02T P016 123.6(15) . . ?
C057 C02U P013 116.2(15) . . ?
C057 C02U C06M 122(2) . . ?
C06M C02U P013 120.8(16) . . ?
C06E C02V C06H 117(2) . . ?
C031 C02W C02T 120.3(18) . . ?
C05M C02X C03M 120.3(19) . . ?
C04S C02Y C050 120.6(19) . . ?
C056 C02Z Se07 116.8(16) . . ?
C06D C02Z Se07 124.7(16) . . ?
C06D C02Z C056 118.5(19) . . ?
C02W C031 C042 119.3(18) . . ?
C046 C032 P018 117.7(16) . . ?
C046 C032 C04D 120.8(19) . . ?
C04D C032 P018 121.5(16) . . ?
C03I C033 P017 121.6(16) . . ?
C06T C033 P017 120.4(17) . . ?
C06T C033 C03I 118(2) . . ?
C039 C035 C02F 123(2) . . ?
C020 C036 Se0C 122.6(14) . . ?
C020 C036 C04Y 119.3(18) . . ?
C04Y C036 Se0C 118.1(14) . . ?
C05S C038 C01O 120.3(19) . . ?
C035 C039 C04P 116(2) . . ?
C025 C03A C02Q 118.3(17) . . ?
C024 C03B C02D 121.2(17) . . ?
C02N C03D P013 118.4(14) . . ?
C02N C03D C043 118.8(18) . . ?
C043 C03D P013 122.8(15) . . ?
C06L C03E C05N 120.1(18) . . ?
F01H C03F C064 118.7(17) . . ?
C05Y C03F F01H 118.1(18) . . ?
C05Y C03F C064 123.0(18) . . ?
C029 C03G C070 119(2) . . ?
C03Q C03H P018 120.1(16) . . ?
C04A C03H P018 122.2(16) . . ?
C04A C03H C03Q 117.7(19) . . ?
C05R C03I C033 117(2) . . ?
C021 C03J C06K 119(2) . . ?
C02G C03K C046 117(2) . . ?
C04P C03L C04N 117(2) . . ?
C02X C03M P013 122.3(15) . . ?
C03V C03M P013 117.0(15) . . ?
C03V C03M C02X 120.6(18) . . ?
C063 C03N C02S 119.9(18) . . ?
C051 C03Q C03H 122(2) . . ?
C04G C03R F01Y 116(2) . . ?
C051 C03R F01Y 122(2) . . ?
C051 C03R C04G 123(2) . . ?
C02K C03S C04C 115.9(18) . . ?
C048 C03T C05J 123(2) . . ?
C068 C03U C02A 120.4(18) . . ?
C03M C03V C05Z 120.5(18) . . ?
C02L C03W C073 119.9(19) . . ?
C059 C03X C041 120.2(17) . . ?
C066 C03Y C01W 119.2(18) . . ?
C068 C03Z C02B 119.4(18) . . ?
F01L C040 C05L 119.7(19) . . ?
F01L C040 C05N 118.9(18) . . ?
C05L C040 C05N 121.4(19) . . ?
C05A C041 C03X 118.9(19) . . ?
F01K C042 C01R 118.6(17) . . ?
F01K C042 C031 118.0(17) . . ?
C01R C042 C031 123.3(18) . . ?
C03D C043 C04B 121.3(18) . . ?
C04U C044 C04W 117.8(19) . . ?
C04F C045 C05A 118.8(18) . . ?
C032 C046 C03K 119(2) . . ?
C029 C047 C05E 121(2) . . ?
C03T C048 C021 118.9(18) . . ?
C023 C049 C05Y 118.4(18) . . ?
C03H C04A C04G 121(2) . . ?
C04I C04B C043 116.0(18) . . ?
C063 C04C C03S 122.3(19) . . ?
C032 C04D C02P 119(2) . . ?
F01N C04E C05M 117.8(17) . . ?
C05Z C04E F01N 119.1(19) . . ?
C05Z C04E C05M 123.1(18) . . ?
C045 C04F C059 121.5(18) . . ?
C03R C04G C04A 117(2) . . ?
C05O C04H C055 126(2) . . ?
C04B C04I F01F 115.6(18) . . ?
C04B C04I C04J 126.9(19) . . ?
C04J C04I F01F 117.2(17) . . ?
C04I C04J C02N 115.8(18) . . ?
F037 C04K C07K 109(2) . . ?
C06Z C04K F037 122(2) . . ?
C06Z C04K C07K 128(2) . . ?
C066 C04L C028 121.1(19) . . ?
C058 C04M Se0E 118.5(15) . . ?
C078 C04M Se0E 121.3(15) . . ?
C078 C04M C058 120.2(18) . . ?
C02F C04N C03L 119(2) . . ?
C04V C04O C06V 119.8(19) . . ?
C039 C04P F02C 117(2) . . ?
C03L C04P F02C 117(2) . . ?
C03L C04P C039 126(2) . . ?
C04X C04R C04Z 122.4(19) . . ?
C05S C04S C02Y 118.6(19) . . ?
C02I C04T C07F 117(2) . . ?
C044 C04U C020 122(2) . . ?
C04O C04V P014 123.4(15) . . ?
C04O C04V C05Q 119.8(18) . . ?
C05Q C04V P014 116.9(14) . . ?
C04Y C04W C044 122.1(19) . . ?
C02E C04X P015 115.3(15) . . ?
C04R C04X P015 124.4(15) . . ?
C04R C04X C02E 120.2(19) . . ?
C04W C04Y C036 119.1(19) . . ?
C02R C04Z C04R 116.9(19) . . ?
C01O C050 C02Y 119.8(19) . . ?
C03R C051 C03Q 119(2) . . ?
C05F C052 F01V 117(2) . . ?
C05F C052 C072 129(3) . . ?
C072 C052 F01V 114(2) . . ?
C06I C053 C06C 120(2) . . ?
C05G C054 P016 122.3(16) . . ?
C05P C054 P016 122.3(16) . . ?
C05P C054 C05G 115.4(19) . . ?
C04H C055 C078 119(2) . . ?
C079 C056 C02Z 121(2) . . ?
C02U C057 C05D 122(2) . . ?
C04M C058 C05O 120(2) . . ?
C03X C059 P015 117.2(13) . . ?
C04F C059 P015 124.7(15) . . ?
C04F C059 C03X 118.0(17) . . ?
F01S C05A C045 118.3(18) . . ?
C041 C05A F01S 119.2(19) . . ?
C041 C05A C045 122.5(19) . . ?
C05H C05B C067 121(2) . . ?
C069 C05C P019 121.7(19) . . ?
C07C C05C P019 120.8(18) . . ?
C07C C05C C069 118(2) . . ?
C06A C05D C057 117(2) . . ?
C07E C05E C047 118(2) . . ?
C052 C05F C06Q 115(2) . . ?
C06R C05G C054 119(2) . . ?
C05B C05H C05X 119.2(19) . . ?
C05V C05I C022 118.1(18) . . ?
C06K C05J C03T 118.5(19) . . ?
C05L C05K C06L 121.6(19) . . ?
C040 C05L C05K 120.0(19) . . ?
C02X C05M C04E 117.2(18) . . ?
C040 C05N C03E 118.8(19) . . ?
C04H C05O C058 116(2) . . ?
C076 C05P C054 125(2) . . ?
C04V C05Q C06Y 117.5(18) . . ?
C12 C05R C03I 124(2) . . ?
C038 C05S C04S 122(2) . . ?
C06O C05T P018 122.6(18) . . ?
C06O C05T C06W 120(2) . . ?
C06W C05T P018 116.6(17) . . ?
C060 C05U C072 120(3) . . ?
F01E C05V C05I 120.3(18) . . ?
F01E C05V C073 118.1(17) . . ?
C05I C05V C073 121.5(19) . . ?
F01J C05X C05H 121.3(18) . . ?
F01J C05X C06P 118.4(19) . . ?
C06P C05X C05H 120(2) . . ?
C03F C05Y C049 119.2(18) . . ?
C04E C05Z C03V 118.1(19) . . ?
C05U C060 P01B 122(2) . . ?
C06Q C060 P01B 116.4(19) . . ?
C06Q C060 C05U 121(3) . . ?
C07F C061 C02J 116(2) . . ?
C04C C063 C03N 119.8(19) . . ?
C02M C064 C03F 118.1(18) . . ?
C06P C065 C067 120(2) . . ?
C04L C066 C03Y 119.0(18) . . ?
C05B C067 P016 116.2(15) . . ?
C05B C067 C065 118.3(19) . . ?
C065 C067 P016 125.4(16) . . ?
C03U C068 C03Z 120.9(19) . . ?
C07B C069 C05C 122(2) . . ?
F03O C06A C05D 119(2) . . ?
C07L C06A F03O 119(2) . . ?
C07L C06A C05D 122(2) . . ?
C06I C06B P019 125(2) . . ?
C06I C06B C07J 118(2) . . ?
C07J C06B P019 117.6(19) . . ?
F026 C06C C053 119(2) . . ?
F026 C06C C07M 125(3) . . ?
C07M C06C C053 116(2) . . ?
C02Z C06D C06J 124(2) . . ?
F01Z C06E C02V 116(2) . . ?
F01Z C06E C07Y 122(2) . . ?
C07Y C06E C02V 122(2) . . ?
C02R C06F C02E 118.1(19) . . ?
C07D C06H C02V 123(2) . . ?
C053 C06I C06B 124(3) . . ?
C06D C06J C07G 116(2) . . ?
C05J C06K C03J 122.4(19) . . ?
C03E C06L P014 123.7(14) . . ?
C05K C06L P014 118.1(14) . . ?
C05K C06L C03E 117.9(18) . . ?
C02U C06M C07L 115(2) . . ?
C05T C06O C06U 118(2) . . ?
C065 C06P C05X 121(2) . . ?
C060 C06Q C05F 119(2) . . ?
C077 C06R C05G 123(2) . . ?
F01P C06S C06V 119.8(18) . . ?
C06Y C06S F01P 118(2) . . ?
C06Y C06S C06V 122(2) . . ?
C07A C06T C033 122(2) . . ?
C3 C06U C06O 121(2) . . ?
C06S C06V C04O 118.8(18) . . ?
C07I C06W C05T 118(2) . . ?
F01U C06X C07B 119(2) . . ?
C075 C06X F01U 117(2) . . ?
C075 C06X C07B 124(2) . . ?
C06S C06Y C05Q 122(2) . . ?
C04K C06Z C074 117(2) . . ?
C07E C070 C03G 119(2) . . ?
C074 C071 P019 124(2) . . ?
C07V C071 P019 118.2(19) . . ?
C07V C071 C074 118(2) . . ?
C052 C072 C05U 116(2) . . ?
C05V C073 C03W 118.5(18) . . ?
C06Z C074 C071 122(3) . . ?
C06X C075 C07C 115(2) . . ?
C05P C076 C077 116(2) . . ?
F030 C077 C076 116(2) . . ?
C06R C077 F030 123(2) . . ?
C06R C077 C076 121(2) . . ?
C04M C078 C055 118.9(19) . . ?
C056 C079 C07G 119(2) . . ?
C06T C07A C12 118(2) . . ?
C069 C07B C06X 118(2) . . ?
C05C C07C C075 123(2) . . ?
C06H C07D P01B 120(2) . . ?
C06H C07D C07U 118(2) . . ?
C07U C07D P01B 121.8(19) . . ?
C05E C07E C070 123(2) . . ?
C061 C07F C04T 123(2) . . ?
C079 C07G C06J 122(2) . . ?
C06W C07I C3 123(2) . . ?
C07M C07J C06B 120(2) . . ?
C04K C07K C07V 108(2) . . ?
C06A C07L C06M 122(2) . . ?
C07J C07M C06C 122(3) . . ?
F06N C07T C07P 121.6(19) . . ?
F06N C07T C07Q 118.1(19) . . ?
C07P C07T C07Q 120.0 . . ?
C062 C07P C07T 120.0 . . ?
C07P C062 C06G 120.0 . . ?
C062 C06G P01B 122.9(10) . . ?
C062 C06G C07O 120.0 . . ?
C07O C06G P01B 117.0(10) . . ?
C07Q C07O C06G 120.0 . . ?
C07O C07Q C07T 120.0 . . ?
C07Y C07U C07D 119(2) . . ?
C071 C07V C07K 126(2) . . ?
C06E C07Y C07U 121(3) . . ?
F05W C3 C07I 123(2) . . ?
C06U C3 F05W 118(2) . . ?
C06U C3 C07I 119(2) . . ?
C05R C12 C07A 121(2) . . ?
C05R C12 F07H 123(2) . . ?
F07H C12 C07A 116(2) . . ?
Se03 Cu1A Se0F 101.8(3) . . ?
Se03 Cu1A Se0G 96.3(3) . . ?
Se03 Cu1A Cu0Y 54.99(19) . . ?
Se03 Cu1A P01B 113.0(4) . . ?
Se0F Cu1A Cu0Y 51.6(2) . . ?
Se0G Cu1A Se0F 78.9(2) . . ?
Se0G Cu1A Cu0Y 104.1(2) . . ?
P01B Cu1A Se0F 111.1(5) . . ?
P01B Cu1A Se0G 145.3(4) . . ?
P01B Cu1A Cu0Y 107.8(4) . . ?

loop_
_geom_bond_atom_site_label_1
_geom_bond_atom_site_label_2
_geom_bond_distance
_geom_bond_site_symmetry_2
_geom_bond_publ_flag
Se01 Cu0I 2.459(3) . ?
Se01 Cu0J 2.800(3) . ?
Se01 Cu0L 2.408(3) . ?
Se01 Cu0M 2.451(3) . ?
Se01 Cu0U 2.363(3) . ?
Se02 Cu0H 2.706(3) . ?
Se02 Cu0J 2.490(3) . ?
Se02 Cu0L 2.413(3) . ?
Se02 Cu0P 2.457(3) . ?
Se02 Cu0S 2.431(3) . ?
Se02 Cu0W 2.487(3) . ?
Se03 Cu0H 2.544(3) . ?
Se03 Cu0J 2.584(3) . ?
Se03 Cu0S 2.444(3) . ?
Se03 Cu0U 2.401(3) . ?
Se03 Cu0Y 2.493(3) . ?
Se03 Cu1 2.530(5) . ?
Se03 Cu1A 2.371(8) . ?
Se04 Cu0K 2.577(3) . ?
Se04 Cu0N 2.421(3) . ?
Se04 Cu0P 2.436(3) . ?
Se04 C02S 1.930(18) . ?
Se05 Cu0L 2.510(3) . ?
Se05 Cu0W 2.508(3) . ?
Se05 Cu0X 2.397(3) . ?
Se05 C01O 1.943(17) . ?
Se06 Cu0I 2.495(3) . ?
Se06 Cu0O 2.520(3) . ?
Se06 Cu0Q 2.401(3) . ?
Se06 Cu0V 2.478(3) . ?
Se06 Cu0X 2.454(3) . ?
Se06 Cu11 2.437(3) . ?
Se07 Cu0K 2.569(3) . ?
Se07 Cu0N 2.459(3) . ?
Se07 Cu0Y 2.442(3) . ?
Se07 C02Z 1.948(19) . ?
Se08 Cu0H 2.495(3) . ?
Se08 Cu0N 2.470(3) . ?
Se08 Cu0O 2.829(3) . ?
Se08 Cu0P 2.950(3) . ?
Se08 Cu0Q 2.375(3) . ?
Se08 Cu0T 2.412(3) . ?
Se08 Cu0Y 2.763(3) . ?
Se09 Cu0I 2.852(3) . ?
Se09 Cu0O 2.502(3) . ?
Se09 Cu0T 2.379(3) . ?
Se09 Cu0V 2.390(3) . ?
Se09 Cu0Z 2.461(3) . ?
Se09 Cu10 2.505(3) . ?
Se0A Cu0K 2.448(3) . ?
Se0A Cu0S 2.312(3) . ?
Se0A C01X 1.910(18) . ?
Se0B Cu0M 2.447(3) . ?
Se0B Cu0R 2.560(3) . ?
Se0B Cu0X 2.412(3) . ?
Se0B C021 1.888(19) . ?
Se0C Cu0M 2.452(3) . ?
Se0C Cu0R 2.552(3) . ?
Se0C Cu0Z 2.438(3) . ?
Se0C C036 1.956(19) . ?
Se0D Cu0R 2.458(3) . ?
Se0D Cu0V 2.304(3) . ?
Se0D C02O 1.950(19) . ?
Se0E Cu0P 2.533(3) . ?
Se0E Cu0Q 2.483(3) . ?
Se0E Cu0W 2.558(3) . ?
Se0E Cu11 2.453(3) . ?
Se0E C04M 1.931(19) . ?
Se0F Cu0T 2.540(3) . ?
Se0F Cu0Y 2.453(3) . ?
Se0F Cu10 2.553(3) . ?
Se0F Cu1 2.485(5) . ?
Se0F C029 1.93(2) . ?
Se0F Cu1A 2.690(11) . ?
Se0G Cu0U 2.457(3) . ?
Se0G Cu0Z 2.540(3) . ?
Se0G Cu10 2.459(3) . ?
Se0G C02I 1.931(19) . ?
Se0G Cu1A 2.655(10) . ?
Cu0H Cu0J 2.671(3) . ?
Cu0H Cu0L 2.728(3) . ?
Cu0H Cu0N 2.743(3) . ?
Cu0H Cu0P 2.637(3) . ?
Cu0H Cu0Q 2.726(3) . ?
Cu0H Cu0S 2.663(3) . ?
Cu0H Cu0T 2.806(3) . ?
Cu0H Cu0U 2.651(3) . ?
Cu0H Cu0Y 2.670(3) . ?
Cu0I Cu0L 2.779(3) . ?
Cu0I Cu0M 2.682(3) . ?
Cu0I Cu0O 2.737(3) . ?
Cu0I Cu0Q 2.637(3) . ?
Cu0I Cu0T 2.705(3) . ?
Cu0I Cu0U 2.726(3) . ?
Cu0I Cu0V 2.699(3) . ?
Cu0I Cu0X 2.783(3) . ?
Cu0I Cu0Z 2.638(4) . ?
Cu0J Cu0L 2.558(3) . ?
Cu0J Cu0S 2.793(3) . ?
Cu0J Cu0U 2.581(3) . ?
Cu0J P015 2.230(5) . ?
Cu0K Cu0N 2.523(3) . ?
Cu0K Cu0S 3.057(3) . ?
Cu0K P013 2.248(4) . ?
Cu0L Cu0W 2.907(3) . ?
Cu0L Cu0X 2.612(3) . ?
Cu0M Cu0R 2.543(3) . ?
Cu0M Cu0V 2.774(3) . ?
Cu0M Cu0X 2.662(4) . ?
Cu0M Cu0Z 2.687(3) . ?
Cu0N Cu0P 2.649(3) . ?
Cu0N Cu0S 2.783(3) . ?
Cu0N Cu0Y 2.523(3) . ?
Cu0O Cu0Q 2.619(3) . ?
Cu0O Cu0T 2.553(4) . ?
Cu0O Cu0V 2.776(3) . ?
Cu0O P016 2.222(5) . ?
Cu0P Cu0Q 2.555(3) . ?
Cu0P Cu0W 2.967(4) . ?
Cu0Q Cu11 3.028(4) . ?
Cu0R Cu0V 2.969(3) . ?
Cu0R P014 2.253(5) . ?
Cu0T Cu0U 3.053(4) . ?
Cu0T Cu0Y 2.560(3) . ?
Cu0T Cu10 2.959(4) . ?
Cu0U Cu0Z 2.581(3) . ?
Cu0W P017 2.220(5) . ?
Cu0X Cu11 2.973(4) . ?
Cu0Y Cu1 2.405(6) . ?
Cu0Y Cu1A 2.923(10) . ?
Cu0Z Cu10 2.853(4) . ?
Cu10 P018 2.223(5) . ?
Cu11 P019 2.226(6) . ?
Cu1 P01B 2.139(8) . ?
P013 C02U 1.84(2) . ?
P013 C03D 1.833(19) . ?
P013 C03M 1.845(19) . ?
P014 C023 1.846(19) . ?
P014 C04V 1.817(19) . ?
P014 C06L 1.822(19) . ?
P015 C024 1.828(18) . ?
P015 C04X 1.85(2) . ?
P015 C059 1.792(18) . ?
P016 C02T 1.81(2) . ?
P016 C054 1.80(2) . ?
P016 C067 1.83(2) . ?
P017 C02F 1.85(2) . ?
P017 C02L 1.83(2) . ?
P017 C033 1.83(2) . ?
P018 C032 1.86(2) . ?
P018 C03H 1.84(2) . ?
P018 C05T 1.81(2) . ?
P019 C05C 1.82(3) . ?
P019 C06B 1.79(3) . ?
P019 C071 1.83(2) . ?
P01B C060 1.85(3) . ?
P01B C07D 1.82(3) . ?
P01B C06G 1.848(15) . ?
P01B Cu1A 2.498(11) . ?
F01D C02Q 1.31(2) . ?
F01E C05V 1.33(2) . ?
F01F C04I 1.39(2) . ?
F01H C03F 1.36(2) . ?
F01J C05X 1.35(2) . ?
F01K C042 1.35(2) . ?
F01L C040 1.34(2) . ?
F01M C02G 1.39(2) . ?
F01N C04E 1.35(2) . ?
C01O C038 1.43(3) . ?
C01O C050 1.34(3) . ?
F01P C06S 1.35(2) . ?
F01Q C02R 1.36(2) . ?
C01R C01T 1.40(3) . ?
C01R C042 1.36(3) . ?
F01S C05A 1.33(2) . ?
C01T C02T 1.39(3) . ?
F01U C06X 1.38(3) . ?
F01V C052 1.44(3) . ?
C01W C02O 1.32(3) . ?
C01W C03Y 1.40(3) . ?
C01X C02A 1.40(3) . ?
C01X C02B 1.37(2) . ?
F01Y C03R 1.39(2) . ?
F01Z C06E 1.31(3) . ?
C020 C036 1.38(3) . ?
C020 C04U 1.39(3) . ?
C021 C03J 1.37(3) . ?
C021 C048 1.47(3) . ?
C022 C02L 1.36(3) . ?
C022 C05I 1.44(3) . ?
C023 C02M 1.38(2) . ?
C023 C049 1.41(3) . ?
C024 C025 1.39(2) . ?
C024 C03B 1.37(2) . ?
C025 C03A 1.37(3) . ?
F026 C06C 1.29(3) . ?
C027 C02I 1.37(3) . ?
C027 C02J 1.36(3) . ?
C028 C02O 1.41(3) . ?
C028 C04L 1.38(3) . ?
C029 C03G 1.36(3) . ?
C029 C047 1.36(3) . ?
C02A C03U 1.40(3) . ?
C02B C03Z 1.38(3) . ?
F02C C04P 1.38(2) . ?
C02D C02Q 1.38(3) . ?
C02D C03B 1.39(3) . ?
C02E C04X 1.35(3) . ?
C02E C06F 1.43(3) . ?
C02F C035 1.38(3) . ?
C02F C04N 1.36(3) . ?
C02G C02P 1.30(3) . ?
C02G C03K 1.35(3) . ?
C02I C04T 1.38(3) . ?
C02J C061 1.43(3) . ?
C02K C02S 1.39(3) . ?
C02K C03S 1.37(3) . ?
C02L C03W 1.36(3) . ?
C02M C064 1.37(2) . ?
C02N C03D 1.38(3) . ?
C02N C04J 1.42(3) . ?
C02P C04D 1.40(3) . ?
C02Q C03A 1.42(3) . ?
C02R C04Z 1.38(3) . ?
C02R C06F 1.35(3) . ?
C02S C03N 1.40(3) . ?
C02T C02W 1.39(3) . ?
C02U C057 1.35(3) . ?
C02U C06M 1.38(3) . ?
C02V C06E 1.41(3) . ?
C02V C06H 1.41(3) . ?
C02W C031 1.38(3) . ?
C02X C03M 1.41(3) . ?
C02X C05M 1.39(3) . ?
C02Y C04S 1.38(3) . ?
C02Y C050 1.40(3) . ?
C02Z C056 1.40(3) . ?
C02Z C06D 1.34(3) . ?
F030 C077 1.35(2) . ?
C031 C042 1.38(3) . ?
C032 C046 1.37(3) . ?
C032 C04D 1.40(3) . ?
C033 C03I 1.43(3) . ?
C033 C06T 1.37(3) . ?
C035 C039 1.33(3) . ?
C036 C04Y 1.41(3) . ?
F037 C04K 1.41(3) . ?
C038 C05S 1.32(3) . ?
C039 C04P 1.36(3) . ?
C03D C043 1.40(3) . ?
C03E C05N 1.42(3) . ?
C03E C06L 1.40(3) . ?
C03F C05Y 1.34(3) . ?
C03F C064 1.40(3) . ?
C03G C070 1.43(3) . ?
C03H C03Q 1.39(3) . ?
C03H C04A 1.37(3) . ?
C03I C05R 1.36(3) . ?
C03J C06K 1.43(3) . ?
C03K C046 1.39(3) . ?
C03L C04N 1.42(3) . ?
C03L C04P 1.32(3) . ?
C03M C03V 1.33(3) . ?
C03N C063 1.40(3) . ?
F03O C06A 1.36(2) . ?
C03Q C051 1.36(3) . ?
C03R C04G 1.38(3) . ?
C03R C051 1.34(3) . ?
C03S C04C 1.42(3) . ?
C03T C048 1.35(3) . ?
C03T C05J 1.37(3) . ?
C03U C068 1.34(3) . ?
C03V C05Z 1.42(3) . ?
C03W C073 1.42(3) . ?
C03X C041 1.44(3) . ?
C03X C059 1.42(3) . ?
C03Y C066 1.39(3) . ?
C03Z C068 1.37(3) . ?
C040 C05L 1.35(3) . ?
C040 C05N 1.37(3) . ?
C041 C05A 1.31(3) . ?
C043 C04B 1.40(3) . ?
C044 C04U 1.37(3) . ?
C044 C04W 1.39(3) . ?
C045 C04F 1.38(3) . ?
C045 C05A 1.42(3) . ?
C047 C05E 1.42(3) . ?
C049 C05Y 1.41(3) . ?
C04A C04G 1.40(3) . ?
C04B C04I 1.35(3) . ?
C04C C063 1.36(3) . ?
C04E C05M 1.40(3) . ?
C04E C05Z 1.35(3) . ?
C04F C059 1.38(3) . ?
C04H C055 1.35(3) . ?
C04H C05O 1.31(3) . ?
C04I C04J 1.35(3) . ?
C04K C06Z 1.36(4) . ?
C04K C07K 1.44(3) . ?
C04L C066 1.38(3) . ?
C04M C058 1.40(3) . ?
C04M C078 1.37(3) . ?
C04O C04V 1.40(3) . ?
C04O C06V 1.41(3) . ?
C04R C04X 1.33(3) . ?
C04R C04Z 1.39(3) . ?
C04S C05S 1.36(3) . ?
C04T C07F 1.42(3) . ?
C04V C05Q 1.40(3) . ?
C04W C04Y 1.37(3) . ?
C052 C05F 1.28(3) . ?
C052 C072 1.33(3) . ?
C053 C06C 1.48(4) . ?
C053 C06I 1.35(3) . ?
C054 C05G 1.44(3) . ?
C054 C05P 1.37(3) . ?
C055 C078 1.39(3) . ?
C056 C079 1.34(3) . ?
C057 C05D 1.39(3) . ?
C058 C05O 1.43(3) . ?
C05B C05H 1.35(3) . ?
C05B C067 1.40(3) . ?
C05C C069 1.38(3) . ?
C05C C07C 1.36(3) . ?
C05D C06A 1.38(3) . ?
C05E C07E 1.33(3) . ?
C05F C06Q 1.46(3) . ?
C05G C06R 1.35(3) . ?
C05H C05X 1.41(3) . ?
C05I C05V 1.35(3) . ?
C05J C06K 1.34(3) . ?
C05K C05L 1.37(3) . ?
C05K C06L 1.38(3) . ?
C05P C076 1.35(3) . ?
C05Q C06Y 1.41(3) . ?
C05R C12 1.31(3) . ?
C05T C06O 1.37(3) . ?
C05T C06W 1.42(3) . ?
C05U C060 1.37(3) . ?
C05U C072 1.39(3) . ?
C05V C073 1.41(3) . ?
F05W C3 1.37(3) . ?
C05X C06P 1.37(3) . ?
C060 C06Q 1.31(4) . ?
C061 C07F 1.37(3) . ?
C065 C067 1.40(3) . ?
C065 C06P 1.36(3) . ?
C069 C07B 1.35(3) . ?
C06A C07L 1.34(3) . ?
C06B C06I 1.38(3) . ?
C06B C07J 1.43(3) . ?
C06C C07M 1.39(3) . ?
C06D C06J 1.36(3) . ?
C06E C07Y 1.34(3) . ?
C06H C07D 1.34(3) . ?
C06J C07G 1.41(3) . ?
C06M C07L 1.44(3) . ?
F06N C07T 1.24(3) . ?
C06O C06U 1.45(3) . ?
C06R C077 1.28(3) . ?
C06S C06V 1.37(3) . ?
C06S C06Y 1.32(3) . ?
C06T C07A 1.36(3) . ?
C06U C3 1.33(3) . ?
C06W C07I 1.36(3) . ?
C06X C075 1.36(3) . ?
C06X C07B 1.39(3) . ?
C06Z C074 1.37(3) . ?
C070 C07E 1.38(3) . ?
C071 C074 1.38(3) . ?
C071 C07V 1.36(3) . ?
C075 C07C 1.41(3) . ?
C076 C077 1.43(3) . ?
C079 C07G 1.37(3) . ?
C07A C12 1.39(3) . ?
C07D C07U 1.44(4) . ?
F07H C12 1.35(3) . ?
C07I C3 1.37(3) . ?
C07J C07M 1.39(3) . ?
C07K C07V 1.45(3) . ?
C07T C07P 1.3900 . ?
C07T C07Q 1.3900 . ?
C07P C062 1.3900 . ?
C062 C06G 1.3900 . ?
C06G C07O 1.3900 . ?
C07O C07Q 1.3900 . ?
C07U C07Y 1.38(4) . ?

loop_
_platon_squeeze_void_nr
_platon_squeeze_void_average_x
_platon_squeeze_void_average_y
_platon_squeeze_void_average_z
_platon_squeeze_void_volume
_platon_squeeze_void_count_electrons
_platon_squeeze_void_content
1 0.960 -0.015 -0.011 647 104 ' '
2 0.540 0.015 0.489 647 103 ' '
3 0.510 0.076 0.258 8 1 ' '
4 0.202 0.199 0.127 103 24 ' '
5 0.702 0.301 0.873 103 24 ' '
6 1.040 0.485 0.511 647 104 ' '
7 0.460 0.515 0.011 647 104 ' '
8 0.010 0.424 0.742 8 1 ' '
9 0.490 0.576 0.242 8 1 ' '
10 0.798 0.699 0.373 103 24 ' '
11 0.298 0.801 0.627 103 24 ' '
12 0.990 0.924 0.758 8 1 ' '
